data_4319252
loop_
_publ_author_name
'Alexander Bilyk'
'Annegret K. Hall'
'Jack M. Harrowfield'
'M. Wais Hosseini'
'Brian W. Skelton'
'Allan H. White'

_publ_contact_author_address
;
   Department of Chemistry
   University of Western Australia
   Nedlands
   Western Australia 6907
   Australia
;
_publ_contact_author_email bws@crystal.uwa.edu.au
_publ_contact_author_fax (+61)_08_9380_1118
_publ_contact_author_name 'Skelton, B. W.'
_publ_contact_author_phone (+61)_08-9380_3481
_publ_section_title
;
 Systematic Structural Coordination Chemistry of
 p-tert-Butyltetrathiacalix[4]arene: 1. Group 1 Elements and Congeners
;
_journal_name_full 'Inorganic Chemistry'
_journal_page_first 672
_journal_page_last 686
_journal_paper_doi 10.1021/ic001008c
_journal_volume 40
_journal_year 2001
_chemical_formula_sum 'C90 H124 K2 O13 S8'
_chemical_formula_weight 1748.69
_space_group_IT_number 60
_symmetry_cell_setting orthorhombic
_symmetry_space_group_name_Hall '-P 2n 2ab'
_symmetry_space_group_name_H-M 'P b c n'
_cell_angle_alpha 90.00000
_cell_angle_beta 90.00000
_cell_angle_gamma 90.00000
_cell_formula_units_Z 4
_cell_length_a 17.1410(10)
_cell_length_b 17.8370(10)
_cell_length_c 31.983(2)
_cell_measurement_reflns_used 802
_cell_measurement_temperature 153
_cell_measurement_theta_max 26.2
_cell_measurement_theta_min 2.4
_cell_volume 9778.6(10)
_computing_cell_refinement 'Siemens SAINT (Siemens, 1995)'
_computing_data_collection 'Siemens SMART (Siemens, 1995)'
_computing_data_reduction xtal
_computing_molecular_graphics xtal
_computing_publication_material 'xtal BONDLA CIFIO'
_computing_structure_refinement 'xtal CRYLSQ'
_computing_structure_solution xtal
_diffrn_ambient_temperature 153
_diffrn_measurement_device_type
;
Bruker SMART CCD diffractometer
;
_diffrn_measurement_method '\w scans'
_diffrn_radiation_detector 'CCD area detector'
_diffrn_radiation_monochromator graphite
_diffrn_radiation_source 'sealed tube'
_diffrn_radiation_type 'Mo K\a'
_diffrn_radiation_wavelength .71073
_diffrn_reflns_av_R_equivalents .0497
_diffrn_reflns_av_sigmaI/netI .053
_diffrn_reflns_limit_h_max 20
_diffrn_reflns_limit_h_min 0
_diffrn_reflns_limit_k_max 24
_diffrn_reflns_limit_k_min 0
_diffrn_reflns_limit_l_max 42
_diffrn_reflns_limit_l_min 0
_diffrn_reflns_number 51865
_diffrn_reflns_theta_max 29.19
_diffrn_reflns_theta_min 1.74
_diffrn_standards_decay_% 0
_exptl_absorpt_coefficient_mu .323
_exptl_absorpt_correction_T_max .928
_exptl_absorpt_correction_T_min .684
_exptl_absorpt_correction_type multi-scan
_exptl_absorpt_process_details
;
 SADABS; Sheldrick, 1996
;
_exptl_crystal_colour colourless
_exptl_crystal_density_diffrn 1.188
_exptl_crystal_description prism
_exptl_crystal_F_000 3736
_exptl_crystal_size_max 0.40
_exptl_crystal_size_mid 0.34
_exptl_crystal_size_min 0.30
_refine_diff_density_max .878
_refine_diff_density_min -.654
_refine_ls_goodness_of_fit_all 1.345
_refine_ls_goodness_of_fit_ref 1.875
_refine_ls_hydrogen_treatment mixed
_refine_ls_matrix_type atomblock
_refine_ls_number_constraints 0
_refine_ls_number_parameters 585
_refine_ls_number_reflns 9581
_refine_ls_number_restraints 0
_refine_ls_R_factor_all .097
_refine_ls_R_factor_gt .08
_refine_ls_shift/su_max .081
_refine_ls_shift/su_mean .005
_refine_ls_structure_factor_coef F
_refine_ls_weighting_scheme sigma
_refine_ls_wR_factor_all .094
_refine_ls_wR_factor_ref .086
_reflns_d_resolution_high .729
_reflns_d_resolution_low 11.666
_reflns_Friedel_coverage 0
_reflns_limit_h_max 20
_reflns_limit_h_min 0
_reflns_limit_k_max 24
_reflns_limit_k_min 0
_reflns_limit_l_max 42
_reflns_limit_l_min 0
_reflns_number_gt 9581
_reflns_number_total 11771
_reflns_threshold_expression 'F    > 4.00 sig(F   )'
_cod_data_source_file ic001008c_06.cif
_cod_data_source_block ab34gn
_cod_original_sg_symbol_Hall -p_2n_2ab
_cod_database_code 4319252

loop_
_symmetry_equiv_pos_as_xyz
+x,+y,+z
1/2-x,1/2-y,1/2+z
1/2+x,1/2-y,-z
-x,+y,1/2-z
-x,-y,-z
1/2+x,1/2+y,1/2-z
1/2-x,1/2+y,+z
+x,-y,1/2+z

loop_
_atom_site_label
_atom_site_fract_x
_atom_site_fract_y
_atom_site_fract_z
_atom_site_U_iso_or_equiv
_atom_site_adp_type
_atom_site_calc_flag
_atom_site_calc_attached_atom
_atom_site_occupancy
_atom_site_disorder_assembly
_atom_site_disorder_group
K .12741(6) .51756(5) .75067(3) .0326(5) Uani ? ? 1.00000 ? ?
O11 .14732(18) .53386(17) .66676(9) .0329(16) Uani ? ? 1.00000 ? ?
C11 .1872(2) .4975(2) .63619(12) .026(2) Uani ? ? 1.00000 ? ?
C12 .2007(2) .5304(2) .59717(13) .028(2) Uani ? ? 1.00000 ? ?
C13 .2474(2) .4953(3) .56813(12) .029(2) Uani ? ? 1.00000 ? ?
C14 .2829(3) .4263(2) .57581(13) .030(2) Uani ? ? 1.00000 ? ?
C141 .3406(3) .3923(3) .54411(15) .039(3) Uani ? ? 1.00000 ? ?
C142 .4108(4) .4469(4) .5393(2) .077(5) Uani ? ? 1.00000 ? ?
C143 .3034(4) .3885(4) .50117(19) .067(4) Uani ? ? 1.00000 ? ?
C144 .3734(5) .3191(4) .5571(2) .097(6) Uani ? ? 1.00000 ? ?
C15 .2663(3) .3925(2) .61417(13) .030(2) Uani ? ? 1.00000 ? ?
C16 .2189(2) .4264(2) .64394(12) .027(2) Uani ? ? 1.00000 ? ?
S1 .20493(6) .38045(6) .69321(3) .0306(5) Uani ? ? 1.00000 ? ?
O21 .01635(17) .58880(17) .63258(10) .0327(16) Uani ? ? 1.00000 ? ?
C21 .0076(3) .6029(2) .59155(13) .029(2) Uani ? ? 1.00000 ? ?
C22 -.0658(2) .6056(2) .57235(15) .031(2) Uani ? ? 1.00000 ? ?
C23 -.0731(3) .6221(2) .53010(14) .031(2) Uani ? ? 1.00000 ? ?
C24 -.0082(3) .6377(2) .50484(13) .029(2) Uani ? ? 1.00000 ? ?
C241 -.0167(3) .6565(3) .45841(14) .034(2) Uani ? ? 1.00000 ? ?
C242 -.0374(7) .5902(7) .4320(3) .054(7) Uani ? ? .50000 ? ?
C243 -.0785(8) .7193(9) .4514(3) .079(9) Uani ? ? .50000 ? ?
C244 .0586(6) .6912(6) .4387(3) .046(6) Uani ? ? .50000 ? ?
C242' .0041(10) .5825(7) .4362(3) .070(8) Uani ? ? .50000 ? ?
C243' -.1013(6) .6746(8) .4478(3) .060(7) Uani ? ? .50000 ? ?
C244' .0334(7) .7190(7) .4472(4) .057(7) Uani ? ? .50000 ? ?
C25 .0644(3) .6339(2) .52401(14) .029(2) Uani ? ? 1.00000 ? ?
C26 .0733(2) .6170(2) .56659(13) .028(2) Uani ? ? 1.00000 ? ?
S2 .16898(6) .62492(6) .58802(4) .0305(5) Uani ? ? 1.00000 ? ?
O31 -.07371(16) .50048(16) .66732(9) .0280(15) Uani ? ? 1.00000 ? ?
C31 -.1297(2) .4660(2) .64520(12) .025(2) Uani ? ? 1.00000 ? ?
C32 -.1520(2) .3915(2) .65452(12) .025(2) Uani ? ? 1.00000 ? ?
C33 -.2114(3) .3568(2) .63161(13) .029(2) Uani ? ? 1.00000 ? ?
C34 -.2509(3) .3929(2) .59891(13) .031(2) Uani ? ? 1.00000 ? ?
C341 -.3154(3) .3526(3) .57451(15) .041(3) Uani ? ? 1.00000 ? ?
C342 -.2792(4) .2822(4) .5517(2) .051(4) Uani ? ? .771(5) ? ?
C343 -.3784(4) .3195(4) .6044(2) .054(4) Uani ? ? .771(5) ? ?
C344 -.3554(5) .3988(4) .5417(3) .062(5) Uani ? ? .771(5) ? ?
C342' -.2921(16) .3612(15) .5299(8) .056(6) Uiso ? ? .229(5) ? ?
C343' -.3318(15) .2845(14) .5901(8) .053(6) Uiso ? ? .229(5) ? ?
C344' -.3897(15) .4128(14) .5814(8) .051(6) Uiso ? ? .229(5) ? ?
C35 -.2283(3) .4664(3) .59041(14) .034(2) Uani ? ? 1.00000 ? ?
C36 -.1691(2) .5025(2) .61265(14) .029(2) Uani ? ? 1.00000 ? ?
S3 -.15335(7) .59990(6) .60312(4) .0369(6) Uani ? ? 1.00000 ? ?
O41 .03800(18) .42963(16) .70292(9) .0325(16) Uani ? ? 1.00000 ? ?
C41 .0442(3) .3569(2) .69114(12) .027(2) Uani ? ? 1.00000 ? ?
C42 .1185(2) .3260(2) .68474(12) .028(2) Uani ? ? 1.00000 ? ?
C43 .1254(3) .2514(3) .67364(15) .037(2) Uani ? ? 1.00000 ? ?
C44 .0604(3) .2053(3) .66799(17) .043(3) Uani ? ? 1.00000 ? ?
C441 .0702(4) .1219(3) .6563(3) .076(5) Uani ? ? 1.00000 ? ?
C442 .1421(10) .0849(7) .6769(5) .102(11) Uani ? ? .561(6) ? ?
C443 .1147(8) .1269(7) .6048(5) .088(10) Uani ? ? .561(6) ? ?
C444 .0041(9) .0812(7) .6453(8) .154(15) Uani ? ? .561(6) ? ?
C442' .0497(8) .0767(7) .7016(4) .049(3) Uiso ? ? .439(6) ? ?
C443' .1417(10) .1002(9) .6428(5) .070(4) Uiso ? ? .439(6) ? ?
C444' .0034(7) .0976(6) .6279(4) .044(3) Uiso ? ? .439(6) ? ?
C45 -.0126(3) .2369(2) .67501(15) .036(2) Uani ? ? 1.00000 ? ?
C46 -.0218(2) .3114(2) .68616(11) .025(2) Uani ? ? 1.00000 ? ?
S4 -.11655(6) .34436(6) .69955(3) .0275(5) Uani ? ? 1.00000 ? ?
C1 .3258(5) .4563(7) .7834(3) .115(7) Uani ? ? 1.00000 ? ?
C2 .3221(4) .5312(8) .8012(2) .140(8) Uani ? ? 1.00000 ? ?
O3 .2627(3) .5757(3) .78038(15) .091(4) Uani ? ? 1.00000 ? ?
C4 .2670(6) .6546(7) .7902(4) .160(10) Uani ? ? 1.00000 ? ?
C5 .2033(6) .6955(6) .7691(5) .165(11) Uani ? ? 1.00000 ? ?
O0 .00000 .6143(3) .75001 .051(3) Uani ? ? 1.00000 ? ?
O01 -.0037(4) .7139(3) .68287(17) .062(4) Uani ? ? .697(6) ? ?
C01 .0639(9) .7912(15) .6921(6) .25(2) Uani ? ? .697(6) ? ?
O01' .0507(9) .7592(8) .6714(4) .065(4) Uiso ? ? .303(6) ? ?
C01' .0519(10) .8385(9) .6855(5) .041(4) Uiso ? ? .303(6) ? ?
H11 .112(4) .565(4) .659(2) .11(3) Uiso ? ? 1.00000 ? ?
H13 .25645 .51918 .54129 .03800 Uiso ? ? 1.00000 ? ?
H142a .43724 .45252 .56585 .11300 Uiso ? ? 1.00000 ? ?
H142b .39293 .49568 .53107 .11300 Uiso ? ? 1.00000 ? ?
H142c .44723 .42931 .51941 .11300 Uiso ? ? 1.00000 ? ?
H143a .33660 .36231 .48185 .10200 Uiso ? ? 1.00000 ? ?
H143b .29393 .43746 .49041 .10200 Uiso ? ? 1.00000 ? ?
H143c .25476 .36213 .50257 .10200 Uiso ? ? 1.00000 ? ?
H144a .41273 .30246 .53772 .13300 Uiso ? ? 1.00000 ? ?
H144b .33367 .28182 .55832 .13300 Uiso ? ? 1.00000 ? ?
H144c .39733 .32286 .58414 .13300 Uiso ? ? 1.00000 ? ?
H15 .28882 .34417 .62021 .03900 Uiso ? ? 1.00000 ? ?
H21 -.011(4) .562(3) .6467(18) .07(2) Uiso ? ? 1.00000 ? ?
H23 -.12438 .62311 .51770 .04100 Uiso ? ? 1.00000 ? ?
H242a -.03664 .60268 .40298 .06500 Uiso ? ? .50000 ? ?
H242b -.08650 .57037 .43923 .06500 Uiso ? ? .50000 ? ?
H242c .00149 .55078 .43611 .06500 Uiso ? ? .50000 ? ?
H243a -.08972 .72693 .42260 .07100 Uiso ? ? .50000 ? ?
H243b -.06198 .76598 .46331 .07100 Uiso ? ? .50000 ? ?
H243c -.12756 .70613 .46511 .07100 Uiso ? ? .50000 ? ?
H244a .05157 .70077 .40955 .05800 Uiso ? ? .50000 ? ?
H244b .10207 .65842 .44214 .05800 Uiso ? ? .50000 ? ?
H244c .07098 .73813 .45210 .05800 Uiso ? ? .50000 ? ?
H242'a .00112 .58580 .40663 .06500 Uiso ? ? .50000 ? ?
H242'b -.03169 .54225 .44476 .06500 Uiso ? ? .50000 ? ?
H242'c .05556 .56526 .44365 .06500 Uiso ? ? .50000 ? ?
H243'a -.10645 .68576 .41846 .07100 Uiso ? ? .50000 ? ?
H243'b -.11672 .72039 .46262 .07100 Uiso ? ? .50000 ? ?
H243'c -.13504 .63624 .45528 .07100 Uiso ? ? .50000 ? ?
H244'a .02567 .73541 .41932 .05800 Uiso ? ? .50000 ? ?
H244'b .08854 .70396 .44948 .05800 Uiso ? ? .50000 ? ?
H244'c .02685 .76050 .46576 .05800 Uiso ? ? .50000 ? ?
H25 .11039 .64286 .50734 .03600 Uiso ? ? 1.00000 ? ?
H33 -.22553 .30623 .63839 .03600 Uiso ? ? 1.00000 ? ?
H342a -.31796 .25557 .53630 .07000 Uiso ? ? .771(5) ? ?
H342b -.25620 .24859 .57154 .07000 Uiso ? ? .771(5) ? ?
H342c -.23903 .29759 .53254 .07000 Uiso ? ? .771(5) ? ?
H343a -.41779 .29470 .58870 .07700 Uiso ? ? .771(5) ? ?
H343b -.40052 .35785 .62073 .07700 Uiso ? ? .771(5) ? ?
H343c -.35423 .28320 .62263 .07700 Uiso ? ? .771(5) ? ?
H344a -.39669 .37126 .52920 .09400 Uiso ? ? .771(5) ? ?
H344b -.31845 .41185 .52015 .09400 Uiso ? ? .771(5) ? ?
H344c -.37510 .44349 .55359 .09400 Uiso ? ? .771(5) ? ?
H342'a -.32842 .33801 .51156 .05200 Uiso ? ? .229(5) ? ?
H342'b -.24157 .33690 .52521 .05200 Uiso ? ? .229(5) ? ?
H342'c -.28624 .41239 .52257 .09400 Uiso ? ? .229(5) ? ?
H343'a -.37650 .26561 .57403 .04300 Uiso ? ? .229(5) ? ?
H343'b -.34613 .28901 .61782 .07700 Uiso ? ? .229(5) ? ?
H343'c -.28973 .25263 .58577 .07000 Uiso ? ? .229(5) ? ?
H344'a -.43406 .39631 .56401 .04500 Uiso ? ? .229(5) ? ?
H344'b -.37554 .46135 .57128 .04500 Uiso ? ? .229(5) ? ?
H344'c -.40573 .41478 .60891 .04500 Uiso ? ? .229(5) ? ?
H35 -.25476 .49317 .56852 .04300 Uiso ? ? 1.00000 ? ?
H41 .001(3) .450(3) .6911(15) .041(14) Uiso ? ? 1.00000 ? ?
H43 .17663 .23018 .66960 .04800 Uiso ? ? 1.00000 ? ?
H442a .14277 .03346 .67000 .41500 Uiso ? ? .561(6) ? ?
H442b .13346 .08824 .70733 .41500 Uiso ? ? .561(6) ? ?
H442c .18650 .10961 .66989 .41500 Uiso ? ? .561(6) ? ?
H443a .12153 .07644 .59472 .30800 Uiso ? ? .561(6) ? ?
H443b .16562 .14858 .60800 .30800 Uiso ? ? .561(6) ? ?
H443c .08425 .15449 .58703 .30800 Uiso ? ? .561(6) ? ?
H444a .01591 .03231 .63746 .15800 Uiso ? ? .561(6) ? ?
H444b -.02105 .10618 .62126 .15800 Uiso ? ? .561(6) ? ?
H444c -.03304 .08201 .66741 .15800 Uiso ? ? .561(6) ? ?
H442'a .05910 .02487 .69926 .05000 Uiso ? ? .439(6) ? ?
H442'b -.00499 .08399 .70855 .05000 Uiso ? ? .439(6) ? ?
H442'c .07979 .09713 .72387 .05000 Uiso ? ? .439(6) ? ?
H443'a .14296 .04656 .64058 .09300 Uiso ? ? .439(6) ? ?
H443'b .17720 .10875 .66910 .09300 Uiso ? ? .439(6) ? ?
H443'c .16096 .12522 .62227 .09300 Uiso ? ? .439(6) ? ?
H444'a .01063 .04535 .62050 .04500 Uiso ? ? .439(6) ? ?
H444'b .00470 .12600 .60262 .04500 Uiso ? ? .439(6) ? ?
H444'c -.04448 .10335 .64133 .04500 Uiso ? ? .439(6) ? ?
H45 -.05800 .20572 .67218 .04500 Uiso ? ? 1.00000 ? ?
H1a .36490 .42526 .79708 .16500 Uiso ? ? 1.00000 ? ?
H1b .33872 .45661 .75408 .16500 Uiso ? ? 1.00000 ? ?
H1c .27685 .42983 .78617 .16500 Uiso ? ? 1.00000 ? ?
H2a .37191 .55473 .79776 .17500 Uiso ? ? 1.00000 ? ?
H2b .31057 .52777 .83010 .17500 Uiso ? ? 1.00000 ? ?
H4a .31587 .67601 .78176 .17500 Uiso ? ? 1.00000 ? ?
H4b .26117 .66321 .81974 .17500 Uiso ? ? 1.00000 ? ?
H5a .20520 .74727 .77575 .21900 Uiso ? ? 1.00000 ? ?
H5b .15529 .67472 .77648 .21900 Uiso ? ? 1.00000 ? ?
H5c .21095 .69028 .73925 .21900 Uiso ? ? 1.00000 ? ?
H0 .00753 .64967 .72700 .07900 Uiso ? ? 1.00000 ? ?
H01 -.05511 .70957 .68109 .07900 Uiso ? ? .697(6) ? ?
H01a .03498 .83258 .71135 .28400 Uiso ? ? .697(6) ? ?
H01b .07430 .82215 .66803 .28400 Uiso ? ? .697(6) ? ?
H01c .10784 .78157 .70700 .28400 Uiso ? ? .697(6) ? ?
H01' .02072 .76322 .65409 .07900 Uiso ? ? .303(6) ? ?
H01'a .03457 .83838 .71386 .28400 Uiso ? ? .303(6) ? ?
H01'b .01557 .86589 .66899 .28400 Uiso ? ? .303(6) ? ?
H01'c .10394 .85784 .68422 .28400 Uiso ? ? .303(6) ? ?

loop_
_atom_site_aniso_label
_atom_site_aniso_U_11
_atom_site_aniso_U_22
_atom_site_aniso_U_33
_atom_site_aniso_U_12
_atom_site_aniso_U_13
_atom_site_aniso_U_23
K .0327(5) .0378(5) .0272(4) -.0061(4) .0003(4) -.0027(4)
O11 .0346(18) .0374(16) .0267(14) .0033(13) .0027(12) .0019(12)
C11 .019(2) .029(2) .030(2) -.0042(15) -.0026(15) .0022(16)
C12 .024(2) .027(2) .033(2) -.0040(16) -.0008(16) .0040(16)
C13 .023(2) .038(2) .0276(19) .0001(17) -.0012(16) .0044(17)
C14 .028(2) .035(2) .028(2) .0032(17) .0021(16) -.0012(17)
C141 .035(3) .045(3) .037(2) .010(2) .004(2) -.001(2)
C142 .038(4) .099(5) .093(5) -.003(3) .028(3) -.034(4)
C143 .065(4) .087(5) .049(3) .024(4) .002(3) -.013(3)
C144 .147(8) .081(5) .062(4) .071(5) .051(5) .023(4)
C15 .026(2) .031(2) .034(2) .0002(17) -.0004(17) .0028(17)
C16 .021(2) .032(2) .0273(19) -.0034(16) -.0019(15) .0068(16)
S1 .0274(6) .0362(6) .0281(5) -.0019(4) -.0030(4) .0085(4)
O21 .0263(17) .0331(16) .0389(16) -.0018(12) .0044(13) .0084(13)
C21 .029(2) .0209(18) .038(2) -.0002(16) .0044(17) .0027(16)
C22 .022(2) .0193(18) .052(3) .0009(15) .0023(18) .0052(17)
C23 .028(2) .0191(18) .046(2) .0011(16) -.0034(18) -.0005(17)
C24 .029(2) .0225(18) .034(2) .0005(16) -.0006(17) -.0050(16)
C241 .029(2) .039(2) .035(2) .0002(18) .0039(17) -.0081(19)
C242 .059(7) .059(7) .044(6) -.010(6) -.026(5) -.004(5)
C243 .086(10) .112(11) .039(6) .072(9) .029(6) .030(7)
C244 .047(6) .060(7) .030(5) -.012(5) -.012(4) .007(4)
C242' .121(12) .059(7) .030(5) .014(8) .014(7) -.019(5)
C243' .035(6) .109(11) .036(5) -.008(6) -.011(4) .010(6)
C244' .042(7) .061(7) .069(7) -.019(5) -.014(5) .029(6)
C25 .027(2) .0212(18) .040(2) -.0004(16) .0020(17) -.0014(16)
C26 .022(2) .0227(19) .038(2) -.0009(15) -.0009(16) .0002(16)
S2 .0218(5) .0274(5) .0423(6) -.0023(4) .0004(4) .0079(4)
O31 .0263(16) .0271(14) .0305(14) -.0051(12) .0056(12) -.0005(11)
C31 .021(2) .0263(19) .0290(19) .0003(15) .0079(15) .0018(15)
C32 .023(2) .0249(18) .0257(18) .0008(15) .0020(15) .0010(15)
C33 .030(2) .028(2) .028(2) -.0033(16) .0025(16) .0033(16)
C34 .027(2) .030(2) .035(2) -.0023(17) .0014(17) .0045(17)
C341 .030(3) .052(3) .039(2) -.010(2) -.011(2) .012(2)
C342 .049(4) .053(4) .050(4) -.019(3) -.009(3) -.011(3)
C343 .040(4) .063(5) .060(4) -.022(3) .001(3) .006(4)
C344 .058(5) .058(5) .069(5) -.024(4) -.033(4) .025(4)
C35 .025(2) .038(2) .040(2) -.0002(18) .0016(18) .015(2)
C36 .017(2) .028(2) .042(2) .0003(15) .0034(16) .0103(17)
S3 .0216(6) .0278(5) .0613(7) .0026(4) .0073(5) .0144(5)
O41 .0329(17) .0313(15) .0331(15) -.0002(13) .0005(13) -.0040(12)
C41 .034(2) .028(2) .0190(17) -.0002(16) -.0003(15) .0033(15)
C42 .026(2) .029(2) .028(2) -.0033(16) -.0006(16) .0065(16)
C43 .029(2) .032(2) .051(3) .0046(18) .003(2) .008(2)
C44 .040(3) .026(2) .064(3) .001(2) .000(2) .003(2)
C441 .056(4) .034(3) .140(7) .007(3) -.019(4) -.015(4)
C442 .128(13) .045(7) .133(14) .047(8) -.021(11) -.007(8)
C443 .065(9) .061(7) .139(13) .002(6) .021(8) -.042(8)
C444 .092(11) .048(7) .32(3) -.032(7) .131(15) -.080(12)
C45 .032(3) .028(2) .050(3) -.0036(18) -.000(2) .0061(19)
C46 .027(2) .028(2) .0203(17) -.0013(16) -.0010(15) .0062(15)
S4 .0285(6) .0302(5) .0239(4) -.0040(4) .0016(4) .0059(4)
C1 .057(5) .213(11) .075(5) -.033(6) -.003(4) .052(6)
C2 .046(5) .313(16) .060(5) -.046(7) -.004(4) -.040(7)
O3 .064(3) .139(5) .070(3) -.052(3) .000(2) -.023(3)
C4 .109(8) .183(11) .187(11) -.089(8) .054(8) -.121(9)
C5 .094(8) .091(7) .308(18) -.040(6) -.003(9) -.046(9)
O0 .051(3) .043(3) .061(3) .00000 .009(3) .00000
O01 .105(5) .035(3) .047(3) -.007(3) .023(3) .003(2)
C01 .089(11) .46(4) .208(19) -.144(17) -.069(12) .24(2)

loop_
_atom_type_symbol
_atom_type_description
_atom_type_oxidation_number
_atom_type_number_in_cell
_atom_type_scat_dispersion_real
_atom_type_scat_dispersion_imag
_atom_type_scat_source
C ? 0 360 .002 .002 'Int Tables Vol IV Tables 2.2B and 2.3.1'
H ? 0 496 0 0 'Int Tables Vol IV Tables 2.2B and 2.3.1'
K ? 0 8 .179 .25 'Int Tables Vol IV Tables 2.2B and 2.3.1'
O ? 0 52 .008 .006 'Int Tables Vol IV Tables 2.2B and 2.3.1'
S ? 0 32 .11 .124 'Int Tables Vol IV Tables 2.2B and 2.3.1'

loop_
_diffrn_attenuator_code
_diffrn_attenuator_scale
? ?

loop_
_geom_angle_atom_site_label_1
_geom_angle_atom_site_label_2
_geom_angle_atom_site_label_3
_geom_angle_site_symmetry_1
_geom_angle_site_symmetry_2
_geom_angle_site_symmetry_3
_geom_angle
_geom_angle_publ_flag
O11 K O41 . . . 64.59(9) ?
O11 K O3 . . . 101.38(12) ?
O11 K O0 . . . 91.42(7) ?
O11 K O31 . . '4 556' 167.98(10) ?
O41 K O3 . . . 156.21(13) ?
O41 K O0 . . . 84.80(10) ?
O41 K O31 . . '4 556' 106.46(9) ?
O3 K O0 . . . 115.88(15) ?
O3 K O31 . . '4 556' 89.69(12) ?
O0 K O31 . . '4 556' 79.42(7) ?
K O11 C11 . . . 136.2(2) ?
K O11 H11 . . . 105(5) ?
C11 O11 H11 . . . 117(5) ?
O11 C11 C12 . . . 121.7(4) ?
O11 C11 C16 . . . 120.0(4) ?
C12 C11 C16 . . . 118.3(4) ?
C11 C12 C13 . . . 120.5(4) ?
C11 C12 S2 . . . 119.3(3) ?
C13 C12 S2 . . . 119.6(3) ?
C12 C13 C14 . . . 122.4(4) ?
C12 C13 H13 . . . 119.4(4) ?
C14 C13 H13 . . . 118.2(4) ?
C13 C14 C141 . . . 120.8(4) ?
C13 C14 C15 . . . 116.5(4) ?
C141 C14 C15 . . . 122.6(4) ?
C14 C141 C142 . . . 108.4(4) ?
C14 C141 C143 . . . 110.1(4) ?
C14 C141 C144 . . . 113.9(4) ?
C142 C141 C143 . . . 105.3(5) ?
C142 C141 C144 . . . 106.6(5) ?
C143 C141 C144 . . . 112.0(5) ?
C141 C142 H142a . . . 109.8(6) ?
C141 C142 H142b . . . 110.4(5) ?
C141 C142 H142c . . . 111.7(7) ?
H142a C142 H142b . . . 107.2(7) ?
H142a C142 H142c . . . 108.3(6) ?
H142b C142 H142c . . . 109.2(7) ?
C141 C143 H143a . . . 110.8(6) ?
C141 C143 H143b . . . 111.0(6) ?
C141 C143 H143c . . . 110.2(5) ?
H143a C143 H143b . . . 108.3(6) ?
H143a C143 H143c . . . 107.9(7) ?
H143b C143 H143c . . . 108.5(7) ?
C141 C144 H144a . . . 110.8(6) ?
C141 C144 H144b . . . 110.7(8) ?
C141 C144 H144c . . . 110.7(6) ?
H144a C144 H144b . . . 108.2(7) ?
H144a C144 H144c . . . 107.7(9) ?
H144b C144 H144c . . . 108.6(7) ?
C14 C15 C16 . . . 122.2(4) ?
C14 C15 H15 . . . 118.7(4) ?
C16 C15 H15 . . . 119.0(4) ?
C11 C16 C15 . . . 119.9(4) ?
C11 C16 S1 . . . 121.1(3) ?
C15 C16 S1 . . . 118.8(3) ?
C16 S1 C42 . . . 103.01(19) ?
C21 O21 H21 . . . 126(4) ?
O21 C21 C22 . . . 122.3(4) ?
O21 C21 C26 . . . 119.9(4) ?
C22 C21 C26 . . . 117.7(4) ?
C21 C22 C23 . . . 121.1(4) ?
C21 C22 S3 . . . 120.5(3) ?
C23 C22 S3 . . . 118.0(3) ?
C22 C23 C24 . . . 122.0(4) ?
C22 C23 H23 . . . 119.1(4) ?
C24 C23 H23 . . . 118.8(4) ?
C23 C24 C241 . . . 121.8(4) ?
C23 C24 C25 . . . 116.5(4) ?
C241 C24 C25 . . . 121.7(4) ?
C24 C241 C242 . . . 113.4(5) ?
C24 C241 C243 . . . 111.2(5) ?
C24 C241 C244 . . . 113.5(5) ?
C24 C241 C242' . . . 103.7(5) ?
C24 C241 C243' . . . 110.7(5) ?
C24 C241 C244' . . . 110.5(6) ?
C242 C241 C243 . . . 109.1(7) ?
C242 C241 C244 . . . 106.3(6) ?
C242 C241 C242' . . . 28.0(8) ?
C242 C241 C243' . . . 79.4(7) ?
C242 C241 C244' . . . 127.4(7) ?
C243 C241 C244 . . . 102.7(7) ?
C243 C241 C242' . . . 135.1(8) ?
C243 C241 C243' . . . 33.8(8) ?
C243 C241 C244' . . . 79.4(7) ?
C244 C241 C242' . . . 87.8(7) ?
C244 C241 C243' . . . 127.8(7) ?
C244 C241 C244' . . . 27.0(6) ?
C242' C241 C243' . . . 107.4(8) ?
C242' C241 C244' . . . 114.0(8) ?
C243' C241 C244' . . . 110.3(8) ?
C241 C242 C242' . . . 79.3(13) ?
C241 C242 C243' . . . 50.9(5) ?
C241 C242 H242a . . . 111.2(10) ?
C241 C242 H242b . . . 111.6(10) ?
C241 C242 H242c . . . 109.3(9) ?
C241 C242 H242'a . . . 110.3(9) ?
C241 C242 H242'b . . . 116.3(9) ?
C242' C242 C243' . . . 130.2(15) ?
C242' C242 H242a . . . 102.2(15) ?
C242' C242 H242b . . . 138.3(18) ?
C242' C242 H242c . . . 35.2(11) ?
C242' C242 H242'a . . . 61.4(12) ?
C242' C242 H242'b . . . 69.8(13) ?
C243' C242 H242a . . . 94.6(9) ?
C243' C242 H242b . . . 73.8(8) ?
C243' C242 H242c . . . 155.8(10) ?
C243' C242 H242'a . . . 128.2(10) ?
C243' C242 H242'b . . . 130.2(10) ?
H242a C242 H242b . . . 109.8(11) ?
H242a C242 H242c . . . 106.9(11) ?
H242a C242 H242'a . . . 42.0(5) ?
H242a C242 H242'b . . . 128.7(12) ?
H242b C242 H242c . . . 107.8(11) ?
H242b C242 H242'a . . . 136.5(12) ?
H242b C242 H242'b . . . 69.5(8) ?
H242c C242 H242'a . . . 67.8(7) ?
H242c C242 H242'b . . . 39.4(5) ?
H242'a C242 H242'b . . . 101.6(11) ?
C241 C243 C243' . . . 71.0(12) ?
C241 C243 C244' . . . 47.9(6) ?
C241 C243 H243a . . . 112.3(11) ?
C241 C243 H243b . . . 111.5(11) ?
C241 C243 H243c . . . 110.4(12) ?
C241 C243 H243'a . . . 92.1(9) ?
C241 C243 H243'b . . . 123.2(14) ?
C243' C243 C244' . . . 115.1(15) ?
C243' C243 H243a . . . 85.1(13) ?
C243' C243 H243b . . . 162.6(16) ?
C243' C243 H243c . . . 57.9(11) ?
C243' C243 H243'a . . . 47.7(9) ?
C243' C243 H243'b . . . 72.7(14) ?
C244' C243 H243a . . . 97.7(10) ?
C244' C243 H243b . . . 74.6(9) ?
C244' C243 H243c . . . 152.8(12) ?
C244' C243 H243'a . . . 108.0(9) ?
C244' C243 H243'b . . . 155.3(13) ?
H243a C243 H243b . . . 108.6(14) ?
H243a C243 H243c . . . 107.1(13) ?
H243a C243 H243'a . . . 37.6(5) ?
H243a C243 H243'b . . . 106.5(15) ?
H243b C243 H243c . . . 106.6(12) ?
H243b C243 H243'a . . . 145.9(13) ?
H243b C243 H243'b . . . 92.7(14) ?
H243c C243 H243'a . . . 86.3(10) ?
H243c C243 H243'b . . . 15.5(4) ?
H243'a C243 H243'b . . . 94.4(13) ?
C241 C244 C244' . . . 67.6(13) ?
C241 C244 H244a . . . 111.0(9) ?
C241 C244 H244b . . . 110.9(9) ?
C241 C244 H244c . . . 110.3(8) ?
C241 C244 H244'a . . . 94.7(7) ?
C241 C244 H244'b . . . 124.7(11) ?
C244' C244 H244a . . . 99.9(15) ?
C244' C244 H244b . . . 149.1(16) ?
C244' C244 H244c . . . 50.1(12) ?
C244' C244 H244'a . . . 55.4(12) ?
C244' C244 H244'b . . . 91.9(16) ?
H244a C244 H244b . . . 108.7(10) ?
H244a C244 H244c . . . 107.8(11) ?
H244a C244 H244'a . . . 44.8(4) ?
H244a C244 H244'b . . . 123.1(14) ?
H244b C244 H244c . . . 108.1(10) ?
H244b C244 H244'a . . . 149.9(10) ?
H244b C244 H244'b . . . 62.8(9) ?
H244c C244 H244'a . . . 75.6(8) ?
H244c C244 H244'b . . . 45.3(7) ?
H244'a C244 H244'b . . . 115.3(13) ?
C241 C242' C242 . . . 72.6(13) ?
C241 C242' H242a . . . 90.8(8) ?
C241 C242' H242c . . . 147.1(17) ?
C241 C242' H242'a . . . 113.1(10) ?
C241 C242' H242'b . . . 110.7(11) ?
C241 C242' H242'c . . . 111.8(11) ?
C242 C242' H242a . . . 44.8(11) ?
C242 C242' H242c . . . 96(2) ?
C242 C242' H242'a . . . 75.6(14) ?
C242 C242' H242'b . . . 65.5(15) ?
C242 C242' H242'c . . . 171(2) ?
H242a C242' H242c . . . 102.9(15) ?
H242a C242' H242'a . . . 32.1(5) ?
H242a C242' H242'b . . . 95.3(11) ?
H242a C242' H242'c . . . 140.2(12) ?
H242c C242' H242'a . . . 92.9(13) ?
H242c C242' H242'b . . . 39.2(10) ?
H242c C242' H242'c . . . 75.9(15) ?
H242'a C242' H242'b . . . 106.8(13) ?
H242'a C242' H242'c . . . 108.3(14) ?
H242'b C242' H242'c . . . 105.7(12) ?
C241 C243' C242 . . . 49.7(5) ?
C241 C243' C243 . . . 75.2(12) ?
C241 C243' H243a . . . 98.6(8) ?
C241 C243' H243c . . . 117.8(10) ?
C241 C243' H243'a . . . 110.3(9) ?
C241 C243' H243'b . . . 109.0(9) ?
C241 C243' H243'c . . . 112.4(11) ?
C242 C243' C243 . . . 118.7(13) ?
C242 C243' H243a . . . 108.9(8) ?
C242 C243' H243c . . . 157.6(11) ?
C242 C243' H243'a . . . 87.6(9) ?
C242 C243' H243'b . . . 158.4(10) ?
C242 C243' H243'c . . . 81.2(10) ?
C243 C243' H243a . . . 49.4(10) ?
C243 C243' H243c . . . 65.5(13) ?
C243 C243' H243'a . . . 88.9(14) ?
C243 C243' H243'b . . . 46.6(11) ?
C243 C243' H243'c . . . 153.6(16) ?
H243a C243' H243c . . . 90.5(12) ?
H243a C243' H243'a . . . 39.8(5) ?
H243a C243' H243'b . . . 74.4(9) ?
H243a C243' H243'c . . . 144.7(11) ?
H243c C243' H243'a . . . 114.8(14) ?
H243c C243' H243'b . . . 19.3(3) ?
H243c C243' H243'c . . . 89.5(10) ?
H243'a C243' H243'b . . . 105.8(13) ?
H243'a C243' H243'c . . . 110.3(12) ?
H243'b C243' H243'c . . . 108.8(11) ?
C241 C244' C243 . . . 52.7(6) ?
C241 C244' C244 . . . 85.4(14) ?
C241 C244' H244a . . . 100.4(8) ?
C241 C244' H244c . . . 144.3(14) ?
C241 C244' H244'a . . . 112.7(10) ?
C241 C244' H244'b . . . 110.0(10) ?
C241 C244' H244'c . . . 111.9(10) ?
C243 C244' C244 . . . 129.4(16) ?
C243 C244' H244a . . . 107.9(8) ?
C243 C244' H244c . . . 147.8(13) ?
C243 C244' H244'a . . . 85.7(8) ?
C243 C244' H244'b . . . 162.4(12) ?
C243 C244' H244'c . . . 80.6(8) ?
C244 C244' H244a . . . 47.1(11) ?
C244 C244' H244c . . . 82.8(15) ?
C244 C244' H244'a . . . 86.5(14) ?
C244 C244' H244'b . . . 41.9(10) ?
C244 C244' H244'c . . . 148.1(18) ?
H244a C244' H244c . . . 95.8(11) ?
H244a C244' H244'a . . . 39.7(5) ?
H244a C244' H244'b . . . 76.5(8) ?
H244a C244' H244'c . . . 143.6(12) ?
H244c C244' H244'a . . . 100.1(13) ?
H244c C244' H244'b . . . 44.0(6) ?
H244c C244' H244'c . . . 67.5(9) ?
H244'a C244' H244'b . . . 106.6(11) ?
H244'a C244' H244'c . . . 109.1(12) ?
H244'b C244' H244'c . . . 106.2(11) ?
C24 C25 C26 . . . 122.5(4) ?
C24 C25 H25 . . . 118.7(4) ?
C26 C25 H25 . . . 118.8(4) ?
C21 C26 C25 . . . 120.2(4) ?
C21 C26 S2 . . . 122.3(3) ?
C25 C26 S2 . . . 117.2(3) ?
C12 S2 C26 . . . 105.5(2) ?
C31 O31 K . . '4 556' 108.0(2) ?
O31 C31 C32 . . . 120.9(3) ?
O31 C31 C36 . . . 121.5(4) ?
C32 C31 C36 . . . 117.6(4) ?
C31 C32 C33 . . . 120.1(4) ?
C31 C32 S4 . . . 121.5(3) ?
C33 C32 S4 . . . 117.7(3) ?
C32 C33 C34 . . . 122.6(4) ?
C32 C33 H33 . . . 118.8(4) ?
C34 C33 H33 . . . 118.6(4) ?
C33 C34 C341 . . . 120.9(4) ?
C33 C34 C35 . . . 116.3(4) ?
C341 C34 C35 . . . 122.8(4) ?
C34 C341 C342 . . . 108.9(4) ?
C34 C341 C343 . . . 111.4(4) ?
C34 C341 C344 . . . 115.4(5) ?
C34 C341 C342' . . . 104.3(11) ?
C34 C341 C343' . . . 112.8(12) ?
C34 C341 C344' . . . 100.5(9) ?
C342 C341 C343 . . . 104.7(5) ?
C342 C341 C344 . . . 107.0(5) ?
C342 C341 C342' . . . 62.2(11) ?
C342 C341 C343' . . . 62.2(11) ?
C342 C341 C344' . . . 150.0(9) ?
C343 C341 C344 . . . 108.7(5) ?
C343 C341 C342' . . . 144.3(11) ?
C343 C341 C343' . . . 44.3(12) ?
C343 C341 C344' . . . 68.7(9) ?
C344 C341 C342' . . . 52.9(11) ?
C344 C341 C343' . . . 131.3(12) ?
C344 C341 C344' . . . 52.7(9) ?
C342' C341 C343' . . . 120.2(15) ?
C342' C341 C344' . . . 105.2(14) ?
C343' C341 C344' . . . 111.7(14) ?
C341 C342 C342' . . . 56.1(10) ?
C341 C342 C343' . . . 51.3(10) ?
C341 C342 H342a . . . 111.2(6) ?
C341 C342 H342b . . . 110.6(6) ?
C341 C342 H342c . . . 110.4(6) ?
C341 C342 H342'b . . . 84.8(4) ?
C341 C342 H343'c . . . 82.7(4) ?
C342' C342 C343' . . . 104.3(14) ?
C342' C342 H342a . . . 96.9(11) ?
C342' C342 H342b . . . 154.6(12) ?
C342' C342 H342c . . . 64.4(11) ?
C342' C342 H342'b . . . 37.4(10) ?
C342' C342 H343'c . . . 138.7(11) ?
C343' C342 H342a . . . 90.9(11) ?
C343' C342 H342b . . . 74.1(11) ?
C343' C342 H342c . . . 158.3(12) ?
C343' C342 H342'b . . . 136.0(11) ?
C343' C342 H343'c . . . 37.5(10) ?
H342a C342 H342b . . . 108.5(7) ?
H342a C342 H342c . . . 108.3(7) ?
H342a C342 H342'b . . . 110.3(6) ?
H342a C342 H343'c . . . 98.1(6) ?
H342b C342 H342c . . . 107.8(7) ?
H342b C342 H342'b . . . 128.9(7) ?
H342b C342 H343'c . . . 36.9(3) ?
H342c C342 H342'b . . . 27.6(2) ?
H342c C342 H343'c . . . 142.7(7) ?
H342'b C342 H343'c . . . 151.5(6) ?
C341 C343 C343' . . . 57.5(14) ?
C341 C343 C344' . . . 58.7(9) ?
C341 C343 H343a . . . 110.1(6) ?
C341 C343 H343b . . . 110.0(7) ?
C341 C343 H343c . . . 109.1(6) ?
C341 C343 H343'a . . . 79.2(4) ?
C341 C343 H343'b . . . 95.5(6) ?
C343' C343 C344' . . . 114.8(16) ?
C343' C343 H343a . . . 91.7(15) ?
C343' C343 H343b . . . 157.9(16) ?
C343' C343 H343c . . . 64.2(14) ?
C343' C343 H343'a . . . 45.1(14) ?
C343' C343 H343'b . . . 53.7(14) ?
C344' C343 H343a . . . 97.7(10) ?
C344' C343 H343b . . . 61.2(9) ?
C344' C343 H343c . . . 154.0(10) ?
C344' C343 H343'a . . . 110.8(9) ?
C344' C343 H343'b . . . 144.9(11) ?
H343a C343 H343b . . . 110.3(7) ?
H343a C343 H343c . . . 108.3(8) ?
H343a C343 H343'a . . . 46.7(3) ?
H343a C343 H343'b . . . 114.5(8) ?
H343b C343 H343c . . . 109.1(7) ?
H343b C343 H343'a . . . 156.3(7) ?
H343b C343 H343'b . . . 115.5(8) ?
H343c C343 H343'a . . . 87.0(6) ?
H343c C343 H343'b . . . 13.56(12) ?
H343'a C343 H343'b . . . 84.1(6) ?
C341 C344 C342' . . . 63.2(12) ?
C341 C344 C344' . . . 70.2(11) ?
C341 C344 H344a . . . 110.7(7) ?
C341 C344 H344b . . . 109.4(7) ?
C341 C344 H344c . . . 110.2(7) ?
C341 C344 H342'c . . . 90.8(5) ?
C342' C344 C344' . . . 132.9(16) ?
C342' C344 H344a . . . 103.2(13) ?
C342' C344 H344b . . . 52.0(12) ?
C342' C344 H344c . . . 146.1(14) ?
C342' C344 H342'c . . . 41.3(12) ?
C344' C344 H344a . . . 99.1(12) ?
C344' C344 H344b . . . 150.2(13) ?
C344' C344 H344c . . . 49.1(11) ?
C344' C344 H342'c . . . 137.2(12) ?
H344a C344 H344b . . . 108.2(8) ?
H344a C344 H344c . . . 109.8(8) ?
H344a C344 H342'c . . . 123.6(7) ?
H344b C344 H344c . . . 108.5(8) ?
H344b C344 H342'c . . . 20.0(2) ?
H344c C344 H342'c . . . 110.0(7) ?
C341 C342' C342 . . . 61.7(11) ?
C341 C342' C344 . . . 64.0(12) ?
C341 C342' H342c . . . 91.9(15) ?
C341 C342' H344b . . . 105(2) ?
C341 C342' H342'a . . . 112(2) ?
C341 C342' H342'b . . . 110(2) ?
C341 C342' H342'c . . . 111(2) ?
C342 C342' C344 . . . 115.9(18) ?
C342 C342' H342c . . . 36.5(7) ?
C342 C342' H344b . . . 161(2) ?
C342 C342' H342'a . . . 88.6(19) ?
C342 C342' H342'b . . . 63.3(14) ?
C342 C342' H342'c . . . 162(3) ?
C344 C342' H342c . . . 152(2) ?
C344 C342' H344b . . . 46.0(11) ?
C344 C342' H342'a . . . 82(2) ?
C344 C342' H342'b . . . 171(3) ?
C344 C342' H342'c . . . 70.9(17) ?
H342c C342' H344b . . . 162(2) ?
H342c C342' H342'a . . . 96(2) ?
H342c C342' H342'b . . . 27.4(8) ?
H342c C342' H342'c . . . 134(3) ?
H344b C342' H342'a . . . 85(2) ?
H344b C342' H342'b . . . 135(3) ?
H344b C342' H342'c . . . 31.7(8) ?
H342'a C342' H342'b . . . 107(3) ?
H342'a C342' H342'c . . . 110(3) ?
H342'b C342' H342'c . . . 107(3) ?
C341 C343' C342 . . . 66.5(12) ?
C341 C343' C343 . . . 78.2(16) ?
C341 C343' H343a . . . 94.9(16) ?
C341 C343' H343c . . . 116(2) ?
C341 C343' H343'a . . . 106(2) ?
C341 C343' H343'b . . . 109(2) ?
C341 C343' H343'c . . . 110(2) ?
C342 C343' C343 . . . 141(2) ?
C342 C343' H343a . . . 124.5(17) ?
C342 C343' H343c . . . 164(2) ?
C342 C343' H343'a . . . 91.8(18) ?
C342 C343' H343'b . . . 159(3) ?
C342 C343' H343'c . . . 53.5(13) ?
C343 C343' H343a . . . 39.8(9) ?
C343 C343' H343c . . . 51.4(12) ?
C343 C343' H343'a . . . 81(2) ?
C343 C343' H343'b . . . 50.5(13) ?
C343 C343' H343'c . . . 164(3) ?
H343a C343' H343c . . . 71.8(14) ?
H343a C343' H343'a . . . 41.6(10) ?
H343a C343' H343'b . . . 75.8(17) ?
H343a C343' H343'c . . . 147(2) ?
H343c C343' H343'a . . . 102(2) ?
H343c C343' H343'b . . . 7.8(3) ?
H343c C343' H343'c . . . 113(2) ?
H343'a C343' H343'b . . . 109(3) ?
H343'a C343' H343'c . . . 109(2) ?
H343'b C343' H343'c . . . 114(3) ?
C341 C344' C343 . . . 52.6(8) ?
C341 C344' C344 . . . 57.1(10) ?
C341 C344' H344c . . . 92.3(16) ?
C341 C344' H344'a . . . 108.7(19) ?
C341 C344' H344'b . . . 110(2) ?
C341 C344' H344'c . . . 112(2) ?
C343 C344' C344 . . . 99.0(14) ?
C343 C344' H344c . . . 141(2) ?
C343 C344' H344'a . . . 92.2(17) ?
C343 C344' H344'b . . . 159(2) ?
C343 C344' H344'c . . . 71.5(15) ?
C344 C344' H344c . . . 41.8(9) ?
C344 C344' H344'a . . . 76.4(16) ?
C344 C344' H344'b . . . 75.7(16) ?
C344 C344' H344'c . . . 169(3) ?
H344c C344' H344'a . . . 82.3(18) ?
H344c C344' H344'b . . . 36.7(9) ?
H344c C344' H344'c . . . 147(3) ?
H344'a C344' H344'b . . . 106(2) ?
H344'a C344' H344'c . . . 109(2) ?
H344'b C344' H344'c . . . 111(2) ?
C34 C35 C36 . . . 122.5(4) ?
C34 C35 H35 . . . 118.6(4) ?
C36 C35 H35 . . . 119.0(4) ?
C31 C36 C35 . . . 120.9(4) ?
C31 C36 S3 . . . 120.4(3) ?
C35 C36 S3 . . . 118.2(3) ?
C22 S3 C36 . . . 106.0(2) ?
K O41 C41 . . . 132.5(3) ?
K O41 H41 . . . 117(3) ?
C41 O41 H41 . . . 110(3) ?
O41 C41 C42 . . . 119.2(4) ?
O41 C41 C46 . . . 121.6(4) ?
C42 C41 C46 . . . 119.2(4) ?
S1 C42 C41 . . . 121.0(3) ?
S1 C42 C43 . . . 119.4(3) ?
C41 C42 C43 . . . 119.5(4) ?
C42 C43 C44 . . . 122.2(4) ?
C42 C43 H43 . . . 119.3(4) ?
C44 C43 H43 . . . 118.5(4) ?
C43 C44 C441 . . . 120.8(5) ?
C43 C44 C45 . . . 117.2(4) ?
C441 C44 C45 . . . 121.9(5) ?
C44 C441 C442 . . . 113.2(7) ?
C44 C441 C443 . . . 102.6(6) ?
C44 C441 C444 . . . 118.4(7) ?
C44 C441 C442' . . . 103.2(7) ?
C44 C441 C443' . . . 116.8(8) ?
C44 C441 C444' . . . 109.6(6) ?
C442 C441 C443 . . . 94.1(8) ?
C442 C441 C444 . . . 122.4(9) ?
C442 C441 C442' . . . 66.3(8) ?
C442 C441 C443' . . . 45.0(10) ?
C442 C441 C444' . . . 137.1(8) ?
C443 C441 C444 . . . 97.9(12) ?
C443 C441 C442' . . . 152.3(7) ?
C443 C441 C443' . . . 49.1(8) ?
C443 C441 C444' . . . 77.9(7) ?
C444 C441 C442' . . . 78.4(11) ?
C444 C441 C443' . . . 120.5(11) ?
C444 C441 C444' . . . 24.3(10) ?
C442' C441 C443' . . . 109.0(9) ?
C442' C441 C444' . . . 102.6(7) ?
C443' C441 C444' . . . 114.1(10) ?
C441 C442 C442' . . . 60.8(8) ?
C441 C442 C443' . . . 58.5(12) ?
C441 C442 H442a . . . 109.0(14) ?
C441 C442 H442b . . . 106.0(13) ?
C441 C442 H442c . . . 110.9(12) ?
C441 C442 H443'a . . . 81.8(9) ?
C441 C442 H443'b . . . 104.3(13) ?
C442' C442 C443' . . . 116.4(15) ?
C442' C442 H442a . . . 92.0(12) ?
C442' C442 H442b . . . 55.4(9) ?
C442' C442 H442c . . . 153.8(13) ?
C442' C442 H443'a . . . 110.5(11) ?
C442' C442 H443'b . . . 151.3(14) ?
C443' C442 H442a . . . 90.6(15) ?
C443' C442 H442b . . . 160.3(17) ?
C443' C442 H442c . . . 69.4(14) ?
C443' C442 H443'a . . . 44.6(10) ?
C443' C442 H443'b . . . 64.0(14) ?
H442a C442 H442b . . . 106.8(14) ?
H442a C442 H442c . . . 113.9(17) ?
H442a C442 H443'a . . . 46.0(7) ?
H442a C442 H443'b . . . 116.6(19) ?
H442b C442 H442c . . . 109.9(16) ?
H442b C442 H443'a . . . 151.9(13) ?
H442b C442 H443'b . . . 113.5(18) ?
H442c C442 H443'a . . . 91.5(13) ?
H442c C442 H443'b . . . 6.6(2) ?
H443'a C442 H443'b . . . 89.7(14) ?
C441 C443 C443' . . . 47.8(9) ?
C441 C443 H443a . . . 108.0(11) ?
C441 C443 H443b . . . 107.8(12) ?
C441 C443 H443c . . . 110.5(11) ?
C441 C443 H443'c . . . 79.6(10) ?
C443' C443 H443a . . . 86.2(12) ?
C443' C443 H443b . . . 75.0(12) ?
C443' C443 H443c . . . 157.0(16) ?
C443' C443 H443'c . . . 37.9(9) ?
H443a C443 H443b . . . 107.6(13) ?
H443a C443 H443c . . . 111.3(16) ?
H443a C443 H443'c . . . 93.8(11) ?
H443b C443 H443c . . . 111.5(14) ?
H443b C443 H443'c . . . 37.7(5) ?
H443c C443 H443'c . . . 147.1(15) ?
C441 C444 C442' . . . 57.6(9) ?
C441 C444 C444' . . . 89.7(19) ?
C441 C444 H444a . . . 112.3(14) ?
C441 C444 H444b . . . 108.5(13) ?
C441 C444 H444c . . . 110.3(18) ?
C441 C444 H444'a . . . 115.6(15) ?
C441 C444 H444'c . . . 122.8(12) ?
C442' C444 C444' . . . 147(2) ?
C442' C444 H444a . . . 97.0(15) ?
C442' C444 H444b . . . 154.8(13) ?
C442' C444 H444c . . . 65.4(13) ?
C442' C444 H444'a . . . 129.8(12) ?
C442' C444 H444'c . . . 119.8(18) ?
C444' C444 H444a . . . 102(3) ?
C444' C444 H444b . . . 24.9(14) ?
C444' C444 H444c . . . 130(2) ?
C444' C444 H444'a . . . 67(2) ?
C444' C444 H444'c . . . 70(2) ?
H444a C444 H444b . . . 108(2) ?
H444a C444 H444c . . . 111.1(16) ?
H444a C444 H444'a . . . 35.2(7) ?
H444a C444 H444'c . . . 123.9(18) ?
H444b C444 H444c . . . 106.3(14) ?
H444b C444 H444'a . . . 74.2(16) ?
H444b C444 H444'c . . . 46.5(9) ?
H444c C444 H444'a . . . 131.2(15) ?
H444c C444 H444'c . . . 59.7(10) ?
H444'a C444 H444'c . . . 105(2) ?
C441 C442' C442 . . . 52.8(7) ?
C441 C442' C444 . . . 43.9(6) ?
C441 C442' H442b . . . 80.6(6) ?
C441 C442' H442'a . . . 111.4(10) ?
C441 C442' H442'b . . . 109.5(10) ?
C441 C442' H442'c . . . 110.3(10) ?
C442 C442' C444 . . . 86.8(9) ?
C442 C442' H442b . . . 33.8(6) ?
C442 C442' H442'a . . . 83.9(9) ?
C442 C442' H442'b . . . 162.0(12) ?
C442 C442' H442'c . . . 79.5(10) ?
C444 C442' H442b . . . 120.1(9) ?
C444 C442' H442'a . . . 92.1(9) ?
C444 C442' H442'b . . . 79.7(9) ?
C444 C442' H442'c . . . 152.4(12) ?
H442b C442' H442'a . . . 88.8(9) ?
H442b C442' H442'b . . . 154.0(12) ?
H442b C442' H442'c . . . 47.1(6) ?
H442'a C442' H442'b . . . 108.3(12) ?
H442'a C442' H442'c . . . 109.9(13) ?
H442'b C442' H442'c . . . 107.4(12) ?
C441 C443' C442 . . . 76.5(13) ?
C441 C443' C443 . . . 83.1(11) ?
C441 C443' H442a . . . 93.0(10) ?
C441 C443' H442c . . . 108.4(12) ?
C441 C443' H443b . . . 109.1(11) ?
C441 C443' H443'a . . . 109.1(14) ?
C441 C443' H443'b . . . 103.1(13) ?
C441 C443' H443'c . . . 116.3(16) ?
C442 C443' C443 . . . 159.5(18) ?
C442 C443' H442a . . . 39.8(8) ?
C442 C443' H442c . . . 46.5(10) ?
C442 C443' H443b . . . 151.3(16) ?
C442 C443' H443'a . . . 80.1(13) ?
C442 C443' H443'b . . . 41.7(10) ?
C442 C443' H443'c . . . 150(2) ?
C443 C443' H442a . . . 143.1(14) ?
C443 C443' H442c . . . 145.2(15) ?
C443 C443' H443b . . . 39.3(7) ?
C443 C443' H443'a . . . 106.6(14) ?
C443 C443' H443'b . . . 148.0(16) ?
C443 C443' H443'c . . . 44.0(9) ?
H442a C443' H442c . . . 70.7(8) ?
H442a C443' H443b . . . 156.8(13) ?
H442a C443' H443'a . . . 40.4(6) ?
H442a C443' H443'b . . . 68.7(9) ?
H442a C443' H443'c . . . 149.9(17) ?
H442c C443' H443b . . . 107.1(12) ?
H442c C443' H443'a . . . 100.5(14) ?
H442c C443' H443'b . . . 5.61(12) ?
H442c C443' H443'c . . . 103.9(15) ?
H443b C443' H443'a . . . 121.7(14) ?
H443b C443' H443'b . . . 111.2(13) ?
H443b C443' H443'c . . . 7.2(5) ?
H443'a C443' H443'b . . . 100.9(14) ?
H443'a C443' H443'c . . . 117.0(17) ?
H443'b C443' H443'c . . . 108.3(16) ?
C441 C444' C444 . . . 65.9(18) ?
C441 C444' H444a . . . 89.4(7) ?
C441 C444' H444b . . . 143.7(17) ?
C441 C444' H444c . . . 81.8(7) ?
C441 C444' H444'a . . . 108.8(10) ?
C441 C444' H444'b . . . 109.7(10) ?
C441 C444' H444'c . . . 110.8(10) ?
C444 C444' H444a . . . 48.0(16) ?
C444 C444' H444b . . . 123(3) ?
C444 C444' H444c . . . 30.7(16) ?
C444 C444' H444'a . . . 76.3(18) ?
C444 C444' H444'b . . . 175(2) ?
C444 C444' H444'c . . . 70.1(18) ?
H444a C444' H444b . . . 123.4(17) ?
H444a C444' H444c . . . 70.8(6) ?
H444a C444' H444'a . . . 28.7(3) ?
H444a C444' H444'b . . . 135.5(11) ?
H444a C444' H444'c . . . 98.2(10) ?
H444b C444' H444c . . . 94.0(15) ?
H444b C444' H444'a . . . 107.5(17) ?
H444b C444' H444'b . . . 59.5(11) ?
H444b C444' H444'c . . . 54.4(12) ?
H444c C444' H444'a . . . 94.8(9) ?
H444c C444' H444'b . . . 149.2(12) ?
H444c C444' H444'c . . . 39.9(5) ?
H444'a C444' H444'b . . . 107.5(11) ?
H444'a C444' H444'c . . . 109.3(12) ?
H444'b C444' H444'c . . . 110.7(12) ?
C44 C45 C46 . . . 122.2(4) ?
C44 C45 H45 . . . 118.6(4) ?
C46 C45 H45 . . . 119.2(4) ?
C41 C46 C45 . . . 119.6(4) ?
C41 C46 S4 . . . 121.1(3) ?
C45 C46 S4 . . . 118.9(3) ?
C32 S4 C46 . . . 105.92(18) ?
C2 C1 H1a . . . 112.2(8) ?
C2 C1 H1b . . . 112.7(10) ?
C2 C1 H1c . . . 112.1(8) ?
H1a C1 H1b . . . 106.4(8) ?
H1a C1 H1c . . . 106.1(10) ?
H1b C1 H1c . . . 107.0(8) ?
C1 C2 O3 . . . 110.7(7) ?
C1 C2 H2a . . . 108.6(9) ?
C1 C2 H2b . . . 109.3(12) ?
O3 C2 H2a . . . 109.5(11) ?
O3 C2 H2b . . . 109.7(8) ?
H2a C2 H2b . . . 109.0(8) ?
K O3 C2 . . . 123.4(6) ?
K O3 C4 . . . 119.5(5) ?
C2 O3 C4 . . . 113.4(7) ?
O3 C4 C5 . . . 110.0(9) ?
O3 C4 H4a . . . 111.7(10) ?
O3 C4 H4b . . . 111.4(10) ?
C5 C4 H4a . . . 108.6(11) ?
C5 C4 H4b . . . 107.1(11) ?
H4a C4 H4b . . . 107.8(11) ?
C4 C5 H5a . . . 110.5(11) ?
C4 C5 H5b . . . 109.8(11) ?
C4 C5 H5c . . . 107.7(10) ?
H5a C5 H5b . . . 111.1(12) ?
H5a C5 H5c . . . 108.2(12) ?
H5b C5 H5c . . . 109.4(13) ?
K O0 H0 . . . 107.59(9) ?
K O0 K . . '4 556' 103.39(17) ?
K O0 H0 . . '4 556' 119.88(6) ?
H0 O0 K . . '4 556' 119.85(7) ?
H0 O0 H0 . . '4 556' 99.6(5) ?
K O0 H0 '4 556' . '4 556' 107.61(8) ?
C01 O01 O01' . . . 27.4(9) ?
C01 O01 H01 . . . 135.0(8) ?
C01 O01 H01' . . . 54.3(7) ?
O01' O01 H01 . . . 139.1(9) ?
O01' O01 H01' . . . 33.4(7) ?
H01 O01 H01' . . . 108.9(5) ?
O01 C01 O01' . . . 41.0(14) ?
O01 C01 C01' . . . 121.9(18) ?
O01 C01 H01a . . . 108.4(12) ?
O01 C01 H01b . . . 114.9(15) ?
O01 C01 H01c . . . 118(2) ?
O01 C01 H01'a . . . 110.9(11) ?
O01 C01 H01'c . . . 157.9(14) ?
O01' C01 C01' . . . 111(2) ?
O01' C01 H01a . . . 137(2) ?
O01' C01 H01b . . . 79.7(18) ?
O01' C01 H01c . . . 118(3) ?
O01' C01 H01'a . . . 139.6(19) ?
O01' C01 H01'c . . . 122(2) ?
C01' C01 H01a . . . 52.1(17) ?
C01' C01 H01b . . . 46.6(16) ?
C01' C01 H01c . . . 120(3) ?
C01' C01 H01'a . . . 51.7(16) ?
C01' C01 H01'c . . . 42.9(15) ?
H01a C01 H01b . . . 99(2) ?
H01a C01 H01c . . . 102(2) ?
H01a C01 H01'a . . . 2.57(12) ?
H01a C01 H01'c . . . 75.4(16) ?
H01b C01 H01c . . . 112.0(18) ?
H01b C01 H01'a . . . 98(2) ?
H01b C01 H01'c . . . 43.7(10) ?
H01c C01 H01'a . . . 100.1(18) ?
H01c C01 H01'c . . . 81.3(15) ?
H01'a C01 H01'c . . . 73.4(14) ?
O01 O01' C01 . . . 111.6(18) ?
O01 O01' C01' . . . 121.4(13) ?
O01 O01' H01b . . . 149.1(13) ?
O01 O01' H01' . . . 77.1(12) ?
C01 O01' C01' . . . 34.1(17) ?
C01 O01' H01b . . . 52.3(17) ?
C01 O01' H01' . . . 130(2) ?
C01' O01' H01b . . . 29.5(7) ?
C01' O01' H01' . . . 98.1(15) ?
H01b O01' H01' . . . 94.3(13) ?
C01 C01' O01' . . . 34.6(15) ?
C01 C01' H01a . . . 75.0(18) ?
C01 C01' H01b . . . 71.7(18) ?
C01 C01' H01'a . . . 81.0(18) ?
C01 C01' H01'b . . . 140(2) ?
C01 C01' H01'c . . . 97.7(19) ?
O01' C01' H01a . . . 99.6(14) ?
O01' C01' H01b . . . 53.2(12) ?
O01' C01' H01'a . . . 106.4(14) ?
O01' C01' H01'b . . . 108.2(14) ?
O01' C01' H01'c . . . 110.1(15) ?
H01a C01' H01b . . . 146(2) ?
H01a C01' H01'a . . . 6.84(14) ?
H01a C01' H01'b . . . 111.5(17) ?
H01a C01' H01'c . . . 112.8(17) ?
H01b C01' H01'a . . . 152(2) ?
H01b C01' H01'b . . . 97.2(17) ?
H01b C01' H01'c . . . 68.0(13) ?
H01'a C01' H01'b . . . 109.0(16) ?
H01'a C01' H01'c . . . 109.2(16) ?
H01'b C01' H01'c . . . 113.7(16) ?
C242 H242a C242' . . . 33.0(10) ?
C242 H242a H242'a . . . 76.0(7) ?
C242' H242a H242'a . . . 44.3(6) ?
C242 H242c C242' . . . 48.6(18) ?
C242 H242c H242'b . . . 68.3(7) ?
C242 H242c H242'c . . . 118.9(7) ?
C242' H242c H242'b . . . 107.4(16) ?
C242' H242c H242'c . . . 70.4(16) ?
H242'b H242c H242'c . . . 140.756(3) ?
C243 H243a C243' . . . 45.6(11) ?
C243 H243a H243'a . . . 95.8(9) ?
C243' H243a H243'a . . . 50.5(6) ?
C243 H243c C243' . . . 56.6(12) ?
C243 H243c H243'b . . . 37.8(9) ?
C243' H243c H243'b . . . 93.0(8) ?
C244 H244a C244' . . . 33.0(8) ?
C244 H244a H244'a . . . 80.3(7) ?
C244' H244a H244'a . . . 47.5(5) ?
C244 H244b H244'b . . . 41.9(6) ?
C244 H244c C244' . . . 47.1(11) ?
C244 H244c H244'b . . . 43.0(6) ?
C244 H244c H244'c . . . 112.9(6) ?
C244' H244c H244'b . . . 86.9(9) ?
C244' H244c H244'c . . . 66.7(9) ?
H244'b H244c H244'c . . . 140.4930 ?
C242 H242'a C242' . . . 43.0(12) ?
C242 H242'a H242a . . . 62.0(6) ?
C242' H242'a H242a . . . 103.6(10) ?
C242 H242'b C242' . . . 44.7(11) ?
C242 H242'b H242c . . . 72.4(7) ?
C242' H242'b H242c . . . 33.4(8) ?
C242' H242'c H242c . . . 33.7(8) ?
C243 H243'a C243' . . . 43.4(10) ?
C243 H243'a H243a . . . 46.6(6) ?
C243' H243'a H243a . . . 89.8(9) ?
C243 H243'b C243' . . . 60.7(13) ?
C243 H243'b H243c . . . 126.7(12) ?
C243' H243'b H243c . . . 67.7(7) ?
C244 H244'a C244' . . . 38.1(9) ?
C244 H244'a H244a . . . 54.9(5) ?
C244' H244'a H244a . . . 92.9(7) ?
C244 H244'b C244' . . . 46.2(12) ?
C244 H244'b H244b . . . 75.3(10) ?
C244 H244'b H244c . . . 91.7(10) ?
C244' H244'b H244b . . . 119.1(7) ?
C244' H244'b H244c . . . 49.1(7) ?
H244b H244'b H244c . . . 166.7690 ?
C244' H244'c H244c . . . 45.8(7) ?
C342 H342b H343'c . . . 91.6(4) ?
C342 H342c C342' . . . 79.1(11) ?
C342 H342c H342'b . . . 115.4(4) ?
C342' H342c H342'b . . . 37.6(11) ?
C343 H343a C343' . . . 48.5(11) ?
C343 H343a H343'a . . . 89.3(5) ?
C343' H343a H343'a . . . 40.9(10) ?
C343 H343c C343' . . . 64.5(14) ?
C343 H343c H343'b . . . 63.7(4) ?
C343' H343c H343'b . . . 33.0(13) ?
C344 H344b C342' . . . 82.0(15) ?
C344 H344b H342'c . . . 123.7(5) ?
C342' H344b H342'c . . . 63.3(15) ?
C344 H344c C344' . . . 89.1(14) ?
C344 H344c H344'b . . . 140.1(5) ?
C344' H344c H344'b . . . 61.7(13) ?
C342 H342'b C342' . . . 79.3(16) ?
C342 H342'b H342c . . . 37.0(3) ?
C342' H342'b H342c . . . 115.0(16) ?
C344 H342'c C342' . . . 67.8(17) ?
C344 H342'c H344b . . . 36.3(3) ?
C342' H342'c H344b . . . 85.0(16) ?
C343 H343'a C343' . . . 53.6(15) ?
C343 H343'a H343a . . . 44.0(3) ?
C343' H343'a H343a . . . 97.5(15) ?
C343 H343'b C343' . . . 75.8(17) ?
C343 H343'b H343c . . . 102.7(5) ?
C343' H343'b H343c . . . 139.2(16) ?
C342 H343'c C343' . . . 89.0(16) ?
C342 H343'c H342b . . . 51.5(3) ?
C343' H343'c H342b . . . 139.2(16) ?
C344' H344'b H344c . . . 81.5(15) ?
C442 H442a C443' . . . 49.6(12) ?
C442 H442a H443'a . . . 89.5(10) ?
C443' H442a H443'a . . . 39.9(6) ?
C442 H442b C442' . . . 90.8(11) ?
C442 H442c C443' . . . 64.1(13) ?
C442 H442c H443'b . . . 33.7(10) ?
C443' H442c H443'b . . . 39.3(8) ?
C443 H443b C443' . . . 65.7(11) ?
C443 H443b H443'c . . . 72.0(9) ?
C443' H443b H443'c . . . 10.0(6) ?
C444 H444a C444' . . . 30.2(15) ?
C444 H444a H444'a . . . 81.1(15) ?
C444' H444a H444'a . . . 51.3(5) ?
C444 H444b C444' . . . 32.4(17) ?
C444 H444b H444'b . . . 121.6(10) ?
C444 H444b H444'c . . . 62.8(11) ?
C444' H444b H444'b . . . 89.4(14) ?
C444' H444b H444'c . . . 93.7(14) ?
H444'b H444b H444'c . . . 157.9080(14) ?
C444 H444c C444' . . . 19.7(12) ?
C444 H444c H444'c . . . 58.9(11) ?
C444' H444c H444'c . . . 39.6(5) ?
C442 H443'a C443' . . . 55.3(11) ?
C442 H443'a H442a . . . 44.5(6) ?
C443' H443'a H442a . . . 99.8(10) ?
C442 H443'b C443' . . . 74.3(15) ?
C442 H443'b H442c . . . 139.7(12) ?
C443' H443'b H442c . . . 135.1(9) ?
C443 H443'c C443' . . . 98.1(14) ?
C443 H443'c H443b . . . 70.3(8) ?
C443' H443'c H443b . . . 162.8(11) ?
C444 H444'a C444' . . . 36.6(12) ?
C444 H444'a H444a . . . 63.7(10) ?
C444' H444'a H444a . . . 99.9(7) ?
C444' H444'b H444b . . . 31.2(8) ?
C444 H444'c C444' . . . 39.5(16) ?
C444 H444'c H444b . . . 70.7(14) ?
C444 H444'c H444c . . . 61.3(14) ?
C444' H444'c H444b . . . 31.9(7) ?
C444' H444'c H444c . . . 100.5(7) ?
H444b H444'c H444c . . . 131.977(3) ?
C01 H01a C01' . . . 52.9(16) ?
C01 H01a H01'a . . . 155.7(10) ?
C01' H01a H01'a . . . 119.8(11) ?
C01 H01b O01' . . . 48.0(16) ?
C01 H01b C01' . . . 61.7(19) ?
C01 H01b H01'c . . . 92.6(13) ?
O01' H01b C01' . . . 97.3(15) ?
O01' H01b H01'c . . . 138.4(7) ?
C01' H01b H01'c . . . 66.9(13) ?
O01 H01' O01' . . . 69.5(11) ?
C01 H01'a C01' . . . 47.2(15) ?
C01 H01'a H01a . . . 21.7(8) ?
C01' H01'a H01a . . . 53.3(10) ?
C01 H01'c C01' . . . 39.4(13) ?
C01 H01'c H01b . . . 43.6(8) ?
C01' H01'c H01b . . . 45.1(10) ?

loop_
_geom_bond_atom_site_label_1
_geom_bond_atom_site_label_2
_geom_bond_site_symmetry_1
_geom_bond_site_symmetry_2
_geom_bond_distance
_geom_bond_publ_flag
K O11 . . 2.721(3) ?
K O41 . . 2.672(3) ?
K O3 . . 2.713(5) ?
K O0 . . 2.783(3) ?
K O31 . '4 556' 2.797(3) ?
O11 C11 . . 1.358(5) ?
O11 H11 . . .85(7) ?
C11 C12 . . 1.398(6) ?
C11 C16 . . 1.403(6) ?
C12 C13 . . 1.376(6) ?
C12 S2 . . 1.795(4) ?
C13 C14 . . 1.396(6) ?
C13 H13 . . .971(4) ?
C14 C141 . . 1.540(6) ?
C14 C15 . . 1.396(6) ?
C141 C142 . . 1.555(8) ?
C141 C143 . . 1.516(8) ?
C141 C144 . . 1.482(9) ?
C142 H142a . . .969(7) ?
C142 H142b . . .959(8) ?
C142 H142c . . .945(7) ?
C143 H143a . . .961(7) ?
C143 H143b . . .953(7) ?
C143 H143c . . .958(7) ?
C144 H144a . . .963(8) ?
C144 H144b . . .953(9) ?
C144 H144c . . .958(7) ?
C15 C16 . . 1.390(6) ?
C15 H15 . . .964(4) ?
C16 S1 . . 1.792(4) ?
S1 C42 . . 1.792(4) ?
O21 C21 . . 1.344(5) ?
O21 H21 . . .81(6) ?
C21 C22 . . 1.400(6) ?
C21 C26 . . 1.404(6) ?
C22 C23 . . 1.389(7) ?
C22 S3 . . 1.798(5) ?
C23 C24 . . 1.403(6) ?
C23 H23 . . .964(4) ?
C24 C241 . . 1.529(6) ?
C24 C25 . . 1.388(6) ?
C241 C242 . . 1.497(12) ?
C241 C243 . . 1.557(15) ?
C241 C244 . . 1.564(12) ?
C241 C242' . . 1.541(13) ?
C241 C243' . . 1.523(12) ?
C241 C244' . . 1.451(13) ?
C242 C242' . . .74(2) ?
C242 C243' . . 1.929(18) ?
C242 H242a . . .954(11) ?
C242 H242b . . .942(12) ?
C242 H242c . . .977(12) ?
C242 H242'a . . 1.048(11) ?
C242 H242'b . . .953(12) ?
C243 C243' . . .90(2) ?
C243 C244' . . 1.923(18) ?
C243 H243a . . .952(11) ?
C243 H243b . . .958(15) ?
C243 H243c . . .976(14) ?
C243 H243'a . . 1.304(13) ?
C243 H243'b . . .746(14) ?
C244 C244' . . .712(16) ?
C244 H244a . . .956(9) ?
C244 H244b . . .953(11) ?
C244 H244c . . .964(11) ?
C244 H244'a . . 1.152(11) ?
C244 H244'b . . .658(11) ?
C242' H242a . . 1.323(13) ?
C242' H242c . . .567(12) ?
C242' H242'a . . .950(11) ?
C242' H242'b . . .983(14) ?
C242' H242'c . . .963(16) ?
C243' H243a . . 1.250(13) ?
C243' H243c . . .909(13) ?
C243' H243'a . . .964(11) ?
C243' H243'b . . .981(14) ?
C243' H243'c . . .926(13) ?
C244' H244a . . 1.287(12) ?
C244' H244c . . .746(12) ?
C244' H244'a . . .949(12) ?
C244' H244'b . . .985(11) ?
C244' H244'c . . .955(12) ?
C25 C26 . . 1.403(6) ?
C25 H25 . . .965(4) ?
C26 S2 . . 1.783(4) ?
O31 C31 . . 1.342(5) ?
C31 C32 . . 1.414(5) ?
C31 C36 . . 1.402(6) ?
C32 C33 . . 1.398(6) ?
C32 S4 . . 1.775(4) ?
C33 C34 . . 1.402(6) ?
C33 H33 . . .959(4) ?
C34 C341 . . 1.532(7) ?
C34 C35 . . 1.394(6) ?
C341 C342 . . 1.580(9) ?
C341 C343 . . 1.560(9) ?
C341 C344 . . 1.499(9) ?
C341 C342' . . 1.49(3) ?
C341 C343' . . 1.34(3) ?
C341 C344' . . 1.68(3) ?
C342 C342' . . 1.59(3) ?
C342 C343' . . 1.52(3) ?
C342 H342a . . .953(7) ?
C342 H342b . . .959(7) ?
C342 H342c . . .961(7) ?
C342 H342'b . . 1.443(7) ?
C342 H343'c . . 1.225(7) ?
C343 C343' . . 1.11(3) ?
C343 C344' . . 1.83(3) ?
C343 H343a . . .950(8) ?
C343 H343b . . .940(8) ?
C343 H343c . . .964(8) ?
C343 H343'a . . 1.367(8) ?
C343 H343'b . . .886(8) ?
C344 C342' . . 1.33(3) ?
C344 C344' . . 1.42(3) ?
C344 H344a . . .950(8) ?
C344 H344b . . .965(8) ?
C344 H344c . . .946(8) ?
C344 H342'c . . 1.356(8) ?
C342' H342c . . 1.46(3) ?
C342' H344b . . 1.06(3) ?
C342' H342'a . . .95(3) ?
C342' H342'b . . .98(3) ?
C342' H342'c . . .95(3) ?
C343' H343a . . 1.49(3) ?
C343' H343c . . 1.11(3) ?
C343' H343'a . . .98(3) ?
C343' H343'b . . .92(3) ?
C343' H343'c . . .93(3) ?
C344' H344c . . 1.07(2) ?
C344' H344'a . . .99(3) ?
C344' H344'b . . .96(2) ?
C344' H344'c . . .92(2) ?
C35 C36 . . 1.396(6) ?
C35 H35 . . .962(4) ?
C36 S3 . . 1.784(4) ?
O41 C41 . . 1.355(5) ?
O41 H41 . . .83(5) ?
C41 C42 . . 1.404(6) ?
C41 C46 . . 1.401(6) ?
C42 C43 . . 1.381(6) ?
C43 C44 . . 1.396(7) ?
C43 H43 . . .966(5) ?
C44 C441 . . 1.544(8) ?
C44 C45 . . 1.390(7) ?
C441 C442 . . 1.545(18) ?
C441 C443 . . 1.816(18) ?
C441 C444 . . 1.392(17) ?
C441 C442' . . 1.694(15) ?
C441 C443' . . 1.356(18) ?
C441 C444' . . 1.524(14) ?
C442 C442' . . 1.78(2) ?
C442 C443' . . 1.12(2) ?
C442 H442a . . .944(13) ?
C442 H442b . . .987(17) ?
C442 H442c . . .907(16) ?
C442 H443'a . . 1.347(16) ?
C442 H443'b . . .777(16) ?
C443 C443' . . 1.38(2) ?
C443 H443a . . .963(13) ?
C443 H443b . . .960(13) ?
C443 H443c . . .916(14) ?
C443 H443'c . . .970(14) ?
C444 C442' . . 1.96(3) ?
C444 C444' . . .63(3) ?
C444 H444a . . .929(14) ?
C444 H444b . . .99(2) ?
C444 H444c . . .95(2) ?
C444 H444'a . . 1.02(2) ?
C444 H444'c . . .930(15) ?
C442' H442b . . 1.463(13) ?
C442' H442'a . . .942(13) ?
C442' H442'b . . .972(13) ?
C442' H442'c . . .953(13) ?
C443' H442a . . 1.476(16) ?
C443' H442c . . 1.171(16) ?
C443' H443b . . 1.466(16) ?
C443' H443'a . . .960(16) ?
C443' H443'b . . 1.050(16) ?
C443' H443'c . . .859(16) ?
C444' H444a . . 1.224(12) ?
C444' H444b . . .493(12) ?
C444' H444c . . 1.437(12) ?
C444' H444'a . . .970(12) ?
C444' H444'b . . .954(12) ?
C444' H444'c . . .932(12) ?
C45 C46 . . 1.384(6) ?
C45 H45 . . .962(5) ?
C46 S4 . . 1.780(4) ?
C1 C2 . . 1.453(18) ?
C1 H1a . . .974(9) ?
C1 H1b . . .963(8) ?
C1 H1c . . .967(9) ?
C2 O3 . . 1.452(11) ?
C2 H2a . . .957(9) ?
C2 H2b . . .949(8) ?
O3 C4 . . 1.444(14) ?
C4 C5 . . 1.478(16) ?
C4 H4a . . .959(11) ?
C4 H4b . . .961(12) ?
C5 H5a . . .949(11) ?
C5 H5b . . .933(11) ?
C5 H5c . . .967(16) ?
O0 H0 . . .978(3) ?
O0 H0 . '4 556' .978(3) ?
O01 C01 . . 1.83(2) ?
O01 O01' . . 1.288(16) ?
O01 H01 . . .886(7) ?
O01 H01' . . 1.340(5) ?
C01 O01' . . .90(3) ?
C01 C01' . . .89(3) ?
C01 H01a . . 1.08(2) ?
C01 H01b . . .96(2) ?
C01 H01c . . .908(17) ?
C01 H01'a . . 1.20(2) ?
C01 H01'c . . 1.39(2) ?
O01' C01' . . 1.48(2) ?
O01' H01b . . 1.198(15) ?
O01' H01' . . .758(14) ?
C01' H01a . . .883(16) ?
C01' H01b . . .737(16) ?
C01' H01'a . . .955(16) ?
C01' H01'b . . .951(17) ?
C01' H01'c . . .958(17) ?
H242a H242'a . . .72333(3) ?
H242c H242'b . . .65050(3) ?
H242c H242'c . . .99189(5) ?
H243a H243'a . . .79940(4) ?
H243c H243'b . . .324906(13) ?
H244a H244'a . . .82250(3) ?
H244b H244'b . . .87677(4) ?
H244c H244'b . . .68491(3) ?
H244c H244'c . . .96035(4) ?
H342b H343'c . . .73665(3) ?
H342c H342'b . . .74061(4) ?
H343a H343'a . . .99513(4) ?
H343c H343'b . . .231695(8) ?
H344b H342'c . . .55759(3) ?
H344c H344'b . . .64935(3) ?
H442a H443'a . . .96952(6) ?
H442c H443'b . . .162129(9) ?
H443b H443'c . . .62313(3) ?
H444a H444'a . . .59709(3) ?
H444b H444'b . . .82171(3) ?
H444b H444'c . . .75887(4) ?
H444c H444'c . . .93760(5) ?
H01a H01'a . . .131135(6) ?
H01b H01'c . . .96515(3) ?

loop_
_geom_contact_atom_site_label_1
_geom_contact_atom_site_label_2
_geom_contact_distance
_geom_contact_site_symmetry_1
_geom_contact_site_symmetry_2
_geom_contact_publ_flag
K K 4.3681(14) . '4 556' ?
K C11 3.819(4) . . ?
K S1 3.3352(14) . . ?
K C31 3.455(4) . '4 556' ?
K C32 3.799(4) . '4 556' ?
K O41 3.564(3) . '4 556' ?
K C41 3.724(4) . . ?
K S4 3.4805(14) . '4 556' ?
K C1 3.721(8) . . ?
K C2 3.716(8) . . ?
K C4 3.648(12) . . ?
K C5 3.480(10) . . ?
K H11 3.06(7) . . ?
K H41 3.13(5) . . ?
K H41 3.12(5) . '4 556' ?
K H1c 3.2093(10) . . ?
K H5b 2.9611(10) . . ?
K H5c 3.4169(10) . . ?
K H0 3.3783(10) . '4 556' ?
K H0 3.2168(10) . . ?
O11 C12 2.407(5) . . ?
O11 C16 2.391(5) . . ?
O11 S1 3.030(3) . . ?
O11 O21 2.682(4) . . ?
O11 S2 3.020(3) . . ?
O11 O41 2.882(4) . . ?
C11 C13 2.409(6) . . ?
C11 C14 2.834(6) . . ?
C11 C15 2.417(6) . . ?
C11 S1 2.789(4) . . ?
C11 S2 2.763(4) . . ?
C11 H11 1.91(7) . . ?
C12 C14 2.430(6) . . ?
C12 C15 2.760(6) . . ?
C12 C16 2.404(6) . . ?
C12 C26 2.848(6) . . ?
C12 H11 2.57(7) . . ?
C12 H13 2.037(4) . . ?
C13 C141 2.554(7) . . ?
C13 C15 2.375(6) . . ?
C13 C16 2.762(6) . . ?
C13 S2 2.748(5) . . ?
C14 C142 2.511(8) . . ?
C14 C143 2.505(7) . . ?
C14 C144 2.534(9) . . ?
C14 C16 2.440(6) . . ?
C14 H13 2.042(4) . . ?
C14 H142b 2.671(4) . . ?
C14 H143c 2.651(4) . . ?
C14 H15 2.042(4) . . ?
C141 C15 2.577(6) . . ?
C141 H13 2.685(5) . . ?
C141 H142a 2.093(5) . . ?
C141 H142b 2.092(5) . . ?
C141 H142c 2.097(5) . . ?
C141 H143a 2.063(5) . . ?
C141 H143b 2.059(5) . . ?
C141 H143c 2.054(5) . . ?
C141 H144a 2.034(5) . . ?
C141 H144b 2.026(5) . . ?
C141 H144c 2.030(5) . . ?
C142 C143 2.441(10) . . ?
C142 C144 2.437(11) . . ?
C142 H143a 2.696(7) . . ?
C142 H143b 2.546(7) . . ?
C142 H144a 2.577(8) . . ?
C142 H144c 2.647(8) . . ?
C143 C144 2.485(10) . . ?
C143 H142b 2.631(7) . . ?
C143 H142c 2.636(7) . . ?
C143 H144a 2.689(7) . . ?
C143 H144b 2.689(7) . . ?
C144 C15 2.901(9) . . ?
C144 H142a 2.635(8) . . ?
C144 H142c 2.631(8) . . ?
C144 H143a 2.606(7) . . ?
C144 H15 2.525(8) . . ?
C15 S1 2.747(4) . . ?
C16 C42 2.805(6) . . ?
C16 H15 2.040(4) . . ?
S1 O41 3.009(3) . . ?
S1 C41 2.788(4) . . ?
S1 C43 2.747(5) . . ?
O21 C22 2.405(5) . . ?
O21 C26 2.380(5) . . ?
O21 S2 3.048(3) . . ?
O21 O31 2.470(4) . . ?
O21 S3 3.064(3) . . ?
O21 O01 2.772(6) . . ?
O21 H11 1.89(7) . . ?
C21 C23 2.428(6) . . ?
C21 C24 2.855(6) . . ?
C21 C25 2.433(6) . . ?
C21 S2 2.796(4) . . ?
C21 S3 2.784(5) . . ?
C21 H21 1.94(6) . . ?
C22 C24 2.442(6) . . ?
C22 C25 2.760(6) . . ?
C22 C26 2.400(6) . . ?
C22 C36 2.860(6) . . ?
C22 H21 2.67(6) . . ?
C22 H23 2.040(5) . . ?
C23 C241 2.563(6) . . ?
C23 C243' 2.834(12) . . ?
C23 C25 2.374(6) . . ?
C23 C26 2.770(6) . . ?
C23 S3 2.739(5) . . ?
C23 H243'c 2.630(5) . . ?
C24 C242 2.530(12) . . ?
C24 C243 2.547(14) . . ?
C24 C244 2.587(11) . . ?
C24 C242' 2.414(12) . . ?
C24 C243' 2.511(12) . . ?
C24 C244' 2.450(13) . . ?
C24 C26 2.447(6) . . ?
C24 H23 2.050(4) . . ?
C24 H242c 2.695(4) . . ?
C24 H242'b 2.598(4) . . ?
C24 H242'c 2.587(4) . . ?
C24 H243'c 2.691(4) . . ?
C24 H244'b 2.699(4) . . ?
C24 H244'c 2.593(4) . . ?
C24 H25 2.037(4) . . ?
C241 C25 2.549(6) . . ?
C241 H242a 2.045(4) . . ?
C241 H242b 2.042(5) . . ?
C241 H242c 2.041(5) . . ?
C241 H243a 2.110(5) . . ?
C241 H243b 2.107(5) . . ?
C241 H243c 2.107(5) . . ?
C241 H244a 2.106(4) . . ?
C241 H244b 2.102(5) . . ?
C241 H244c 2.102(5) . . ?
C241 H242'a 2.104(4) . . ?
C241 H242'b 2.100(5) . . ?
C241 H242'c 2.100(5) . . ?
C241 H243'a 2.066(4) . . ?
C241 H243'b 2.062(5) . . ?
C241 H243'c 2.062(5) . . ?
C241 H244'a 2.018(5) . . ?
C241 H244'b 2.013(5) . . ?
C241 H244'c 2.013(5) . . ?
C241 H25 2.694(4) . . ?
C242 C243 2.49(2) . . ?
C242 C244 2.450(16) . . ?
C242 C244' 2.643(17) . . ?
C242 H243a 2.616(12) . . ?
C242 H244a 2.594(12) . . ?
C242 H242'c 1.696(12) . . ?
C242 H243'a 2.120(12) . . ?
C242 H243'c 2.008(12) . . ?
C243 C244 2.438(18) . . ?
C243 C242' 2.86(2) . . ?
C243 H242a 2.691(14) . . ?
C243 H242b 2.688(15) . . ?
C243 H244a 2.622(13) . . ?
C243 H244c 2.585(14) . . ?
C243 H243'c 1.774(15) . . ?
C243 H244'a 2.080(14) . . ?
C243 H244'c 2.003(14) . . ?
C243 H443c 2.568(15) . '5 566' ?
C244 C242' 2.154(17) . . ?
C244 C243' 2.773(16) . . ?
C244 C25 2.914(11) . . ?
C244 H242a 2.543(11) . . ?
C244 H242c 2.691(11) . . ?
C244 H243a 2.672(11) . . ?
C244 H243b 2.583(11) . . ?
C244 H242'a 2.358(11) . . ?
C244 H242'c 2.252(11) . . ?
C244 H244'c 1.604(11) . . ?
C244 H25 2.519(10) . . ?
C242' C243' 2.47(2) . . ?
C242' C244' 2.511(17) . . ?
C242' H242b 1.571(16) . . ?
C242' H244a 2.417(13) . . ?
C242' H244b 2.166(15) . . ?
C242' H243'c 2.642(16) . . ?
C242' H244'b 2.640(14) . . ?
C243' C244' 2.441(16) . . ?
C243' H23 2.448(11) . . ?
C243' H242a 2.220(12) . . ?
C243' H242b 1.896(15) . . ?
C243' H243b 1.833(14) . . ?
C243' H242'b 2.646(14) . . ?
C243' H244'a 2.597(12) . . ?
C244' C25 2.934(13) . . ?
C244' H243a 2.257(12) . . ?
C244' H243b 1.908(12) . . ?
C244' H244b 1.606(12) . . ?
C244' H243'a 2.635(12) . . ?
C244' H243'b 2.620(11) . . ?
C244' H25 2.698(12) . . ?
C25 S2 2.726(4) . . ?
C26 H25 2.051(4) . . ?
S2 H11 2.70(7) . . ?
S2 H25 2.7873(11) . . ?
O31 C32 2.398(5) . . ?
O31 C36 2.394(5) . . ?
O31 S3 3.037(3) . . ?
O31 O41 2.561(4) . . ?
O31 S4 3.059(3) . . ?
O31 H21 1.67(6) . . ?
O31 H41 1.74(5) . . ?
C31 C33 2.437(6) . . ?
C31 C34 2.864(6) . . ?
C31 C35 2.434(6) . . ?
C31 S3 2.771(4) . . ?
C31 S4 2.789(4) . . ?
C31 H21 2.66(6) . . ?
C31 H41 2.69(5) . . ?
C32 C34 2.456(6) . . ?
C32 C35 2.774(6) . . ?
C32 C36 2.409(6) . . ?
C32 C46 2.838(6) . . ?
C32 H33 2.041(4) . . ?
C33 C341 2.553(6) . . ?
C33 C343' 2.77(3) . . ?
C33 C35 2.375(6) . . ?
C33 C36 2.766(6) . . ?
C33 S4 2.723(4) . . ?
C33 H343'b 2.644(4) . . ?
C34 C342 2.533(8) . . ?
C34 C343 2.555(9) . . ?
C34 C344 2.563(9) . . ?
C34 C342' 2.38(3) . . ?
C34 C343' 2.40(3) . . ?
C34 C344' 2.47(3) . . ?
C34 C36 2.446(6) . . ?
C34 H33 2.042(4) . . ?
C34 H342'b 2.565(4) . . ?
C34 H342'c 2.540(4) . . ?
C34 H343'b 2.543(4) . . ?
C34 H343'c 2.623(4) . . ?
C34 H344'b 2.615(4) . . ?
C34 H35 2.037(4) . . ?
C341 C35 2.570(7) . . ?
C341 H33 2.689(5) . . ?
C341 H342a 2.120(5) . . ?
C341 H342b 2.117(5) . . ?
C341 H342c 2.116(5) . . ?
C341 H343a 2.087(5) . . ?
C341 H343b 2.079(5) . . ?
C341 H343c 2.085(5) . . ?
C341 H344a 2.038(5) . . ?
C341 H344b 2.035(5) . . ?
C341 H344c 2.030(5) . . ?
C341 H342'a 2.042(5) . . ?
C341 H342'b 2.041(5) . . ?
C341 H342'c 2.036(5) . . ?
C341 H343'a 1.873(5) . . ?
C341 H343'b 1.867(5) . . ?
C341 H343'c 1.872(5) . . ?
C341 H344'a 2.204(5) . . ?
C341 H344'b 2.199(5) . . ?
C341 H344'c 2.199(5) . . ?
C342 C343 2.487(10) . . ?
C342 C344 2.475(11) . . ?
C342 H343a 2.664(7) . . ?
C342 H343c 2.609(7) . . ?
C342 H344a 2.664(7) . . ?
C342 H344b 2.611(7) . . ?
C342 H342'a 1.829(7) . . ?
C342 H342'c 2.504(7) . . ?
C342 H343'a 1.839(7) . . ?
C342 H343'b 2.410(7) . . ?
C343 C344 2.486(11) . . ?
C343 C342' 2.90(3) . . ?
C343 H342a 2.669(8) . . ?
C343 H342b 2.664(8) . . ?
C343 H344a 2.597(8) . . ?
C343 H343'c 2.022(8) . . ?
C343 H344'a 2.112(8) . . ?
C343 H344'c 1.769(8) . . ?
C344 C343' 2.59(3) . . ?
C344 C35 2.937(9) . . ?
C344 H342a 2.639(8) . . ?
C344 H343a 2.616(8) . . ?
C344 H342'a 1.523(8) . . ?
C344 H342'b 2.303(8) . . ?
C344 H343'a 2.615(8) . . ?
C344 H344'a 1.526(8) . . ?
C344 H344'b 1.503(8) . . ?
C344 H344'c 2.333(8) . . ?
C344 H35 2.559(8) . . ?
C342' C343' 2.46(4) . . ?
C342' C344' 2.52(4) . . ?
C342' C35 2.91(3) . . ?
C342' H342a 1.95(3) . . ?
C342' H342b 2.49(3) . . ?
C342' H344a 1.80(3) . . ?
C342' H344c 2.18(3) . . ?
C342' H343'a 2.64(3) . . ?
C342' H343'c 2.63(3) . . ?
C342' H344'b 2.64(3) . . ?
C343' C344' 2.51(4) . . ?
C343' H33 2.42(3) . . ?
C343' H342a 1.81(3) . . ?
C343' H342b 1.56(3) . . ?
C343' H342c 2.44(3) . . ?
C343' H343b 2.02(3) . . ?
C343' H342'a 2.69(3) . . ?
C344' C35 2.94(3) . . ?
C344' H343a 2.17(2) . . ?
C344' H343b 1.61(2) . . ?
C344' H344a 1.83(2) . . ?
C344' H344b 2.31(2) . . ?
C344' H342'c 2.59(3) . . ?
C344' H343'a 2.64(2) . . ?
C344' H343'b 2.61(2) . . ?
C35 S3 2.736(5) . . ?
C35 H342'c 2.573(4) . . ?
C35 H344'b 2.599(4) . . ?
C36 H35 2.043(4) . . ?
O41 C42 2.379(5) . . ?
O41 C46 2.406(5) . . ?
O41 S4 3.057(3) . . ?
C41 C43 2.407(6) . . ?
C41 C44 2.818(6) . . ?
C41 C45 2.407(6) . . ?
C41 S4 2.777(4) . . ?
C41 H41 1.82(5) . . ?
C42 C44 2.431(6) . . ?
C42 C45 2.769(6) . . ?
C42 C46 2.420(6) . . ?
C42 H43 2.036(4) . . ?
C43 C441 2.558(8) . . ?
C43 C442 2.986(13) . . ?
C43 C443' 2.886(17) . . ?
C43 C45 2.379(7) . . ?
C43 C46 2.769(6) . . ?
C43 H443'b 2.700(5) . . ?
C44 C442 2.580(15) . . ?
C44 C443 2.628(16) . . ?
C44 C444 2.523(15) . . ?
C44 C442' 2.539(13) . . ?
C44 C443' 2.471(17) . . ?
C44 C444' 2.508(13) . . ?
C44 C46 2.429(6) . . ?
C44 H43 2.042(5) . . ?
C44 H442'c 2.651(5) . . ?
C44 H443'b 2.641(5) . . ?
C44 H443'c 2.674(5) . . ?
C44 H444'b 2.699(5) . . ?
C44 H444'c 2.696(5) . . ?
C44 H45 2.034(5) . . ?
C441 C45 2.566(8) . . ?
C441 H43 2.691(6) . . ?
C441 H442a 2.056(6) . . ?
C441 H442b 2.050(8) . . ?
C441 H442c 2.052(7) . . ?
C441 H443a 2.304(8) . . ?
C441 H443b 2.299(8) . . ?
C441 H443c 2.303(9) . . ?
C441 H444a 1.944(6) . . ?
C441 H444b 1.944(7) . . ?
C441 H444c 1.940(7) . . ?
C441 H442'a 2.218(7) . . ?
C441 H442'b 2.216(8) . . ?
C441 H442'c 2.212(9) . . ?
C441 H443'a 1.900(6) . . ?
C441 H443'b 1.894(7) . . ?
C441 H443'c 1.899(7) . . ?
C441 H444'a 2.053(7) . . ?
C441 H444'b 2.052(8) . . ?
C441 H444'c 2.050(7) . . ?
C442 C443 2.47(2) . . ?
C442 C444 2.57(2) . . ?
C442 C444' 2.86(2) . . ?
C442 H43 2.668(13) . . ?
C442 H443a 2.655(17) . . ?
C442 H443b 2.511(16) . . ?
C442 H444a 2.674(17) . . ?
C442 H442'a 1.920(16) . . ?
C442 H442'c 1.857(17) . . ?
C442 H443'c 1.916(17) . . ?
C443 C444 2.44(2) . . ?
C443 C444' 2.111(18) . . ?
C443 H442c 2.437(16) . . ?
C443 H444a 2.608(14) . . ?
C443 H444b 2.414(14) . . ?
C443 H443'a 1.896(14) . . ?
C443 H443'b 2.341(16) . . ?
C443 H444'a 2.355(13) . . ?
C443 H444'b 1.887(13) . . ?
C444 C443' 2.38(2) . . ?
C444 C45 2.950(15) . . ?
C444 H442a 2.646(16) . . ?
C444 H443a 2.58(2) . . ?
C444 H443c 2.66(2) . . ?
C444 H442'a 2.21(2) . . ?
C444 H442'b 2.03(2) . . ?
C444 H443'a 2.464(16) . . ?
C444 H444'b 1.58(2) . . ?
C444 H45 2.609(15) . . ?
C442' C443' 2.49(2) . . ?
C442' C444' 2.514(17) . . ?
C442' H442a 2.040(13) . . ?
C442' H442c 2.621(13) . . ?
C442' H444a 2.273(12) . . ?
C442' H444c 1.792(13) . . ?
C442' H443'a 2.579(13) . . ?
C442' H443'b 2.486(13) . . ?
C442' H444'c 2.557(13) . . ?
C443' C444' 2.42(2) . . ?
C443' H43 2.543(16) . . ?
C443' H442b 2.081(16) . . ?
C443' H443a 1.631(16) . . ?
C443' H443c 2.255(16) . . ?
C443' H444a 2.479(16) . . ?
C443' H442'a 2.660(16) . . ?
C443' H444'a 2.552(16) . . ?
C444' C45 2.919(12) . . ?
C444' H443a 2.317(12) . . ?
C444' H443c 2.158(12) . . ?
C444' H442'b 2.595(12) . . ?
C444' H443'a 2.592(12) . . ?
C444' H45 2.613(12) . . ?
C45 S4 2.732(5) . . ?
C45 H444'c 2.671(4) . . ?
C46 H41 2.50(5) . . ?
C46 H45 2.034(4) . . ?
S4 H33 2.7890(10) . . ?
S4 H41 2.77(5) . . ?
C1 O3 2.390(13) . . ?
C1 H2a 1.979(11) . . ?
C1 H2b 1.981(10) . . ?
C2 C4 2.420(18) . . ?
C2 H1a 2.032(14) . . ?
C2 H1b 2.030(11) . . ?
C2 H1c 2.026(13) . . ?
C2 H4a 2.658(14) . . ?
C2 H4b 2.643(13) . . ?
O3 C5 2.394(12) . . ?
O3 H1b 2.630(6) . . ?
O3 H1c 2.621(6) . . ?
O3 H2a 1.988(5) . . ?
O3 H2b 1.983(5) . . ?
O3 H4a 2.007(6) . . ?
O3 H4b 2.005(6) . . ?
O3 H5b 2.554(5) . . ?
O3 H5c 2.587(6) . . ?
C4 H2a 2.542(11) . . ?
C4 H5a 2.017(12) . . ?
C4 H5b 1.998(11) . . ?
C4 H5c 1.997(12) . . ?
C5 H4a 2.002(11) . . ?
C5 H4b 1.986(14) . . ?
O0 O01 2.787(6) . '4 556' ?
O0 O01 2.788(6) . . ?
O01 C01' 2.419(17) . . ?
O01 H0 1.828(5) . . ?
O01 H01a 2.398(5) . . ?
O01 H01b 2.396(6) . . ?
O01 H01c 2.389(7) . . ?
O01 H01'a 2.519(5) . . ?
C01 H01 2.53(2) . . ?
C01 H01' 1.51(2) . . ?
C01 H01'b 1.73(2) . . ?
O01' H01 2.042(15) . . ?
O01' H01a 1.850(14) . . ?
O01' H01c 1.555(14) . . ?
O01' H01'a 1.980(14) . . ?
O01' H01'b 1.997(15) . . ?
O01' H01'c 2.024(15) . . ?
C01' H01c 1.557(17) . . ?
C01' H01' 1.759(16) . . ?
H11 H21 2.15(10) . . ?
H13 H142b 2.39903(13) . . ?
H13 H143b 2.27718(9) . . ?
H142a H142b 1.55142(6) . . ?
H142a H142c 1.55139(9) . . ?
H142b H142c 1.55141(6) . . ?
H142b H143b 2.37681(9) . . ?
H143a H143b 1.55136(7) . . ?
H143a H143c 1.55147(8) . . ?
H143b H143c 1.55160(7) . . ?
H143b H35 2.35248(10) . '5 566' ?
H143c H23 2.34182(12) . '5 566' ?
H144a H144b 1.55116(7) . . ?
H144a H144c 1.55122(9) . . ?
H144b H144c 1.55194(6) . . ?
H144b H15 2.39708(11) . . ?
H144c H15 2.22145(10) . . ?
H23 H243c 2.24163(10) . . ?
H23 H243'c 2.01836(12) . . ?
H242a H242b 1.55137(6) . . ?
H242a H242c 1.55142(6) . . ?
H242a H244a 2.32197(9) . . ?
H242a H242'b 1.71890(8) . . ?
H242a H242'c 2.15293(8) . . ?
H242a H243'a 1.96800(8) . . ?
H242b H242c 1.55140(9) . . ?
H242b H242'a 1.84893(8) . . ?
H242b H242'b 1.07959(5) . . ?
H242b H243'a 2.18962(11) . . ?
H242b H243'c 1.52847(6) . . ?
H242c H242'a 1.13102(5) . . ?
H243a H243b 1.55130(7) . . ?
H243a H243c 1.55140(8) . . ?
H243a H243'b 1.36605(8) . . ?
H243a H243'c 2.07670(8) . . ?
H243a H244'a 1.98645(11) . . ?
H243a H443c 2.13947(12) . '5 566' ?
H243b H243c 1.55132(6) . . ?
H243b H244c 2.35997(13) . . ?
H243b H243'a 2.16474(8) . . ?
H243b H243'b 1.24184(5) . . ?
H243b H244'a 2.12932(9) . . ?
H243b H244'c 1.52778(9) . . ?
H243b H443c 2.17951(9) . '5 566' ?
H243c H243'a 1.57767(9) . . ?
H243c H243'c 1.29204(7) . . ?
H244a H244b 1.55125(6) . . ?
H244a H244c 1.55137(8) . . ?
H244a H242'a 2.22755(11) . . ?
H244a H244'b 1.42680(7) . . ?
H244a H244'c 2.13227(10) . . ?
H244b H244c 1.55143(7) . . ?
H244b H242'c 1.84367(9) . . ?
H244b H244'a 2.03311(7) . . ?
H244b H244'c 2.35551(9) . . ?
H244b H25 2.10851(13) . . ?
H244c H244'a 1.30564(6) . . ?
H242'a H242'b 1.55142(6) . . ?
H242'a H242'c 1.55142(7) . . ?
H242'b H242'c 1.55125(8) . . ?
H243'a H243'b 1.55155(8) . . ?
H243'a H243'c 1.55149(6) . . ?
H243'b H243'c 1.55135(8) . . ?
H244'a H244'b 1.55129(6) . . ?
H244'a H244'c 1.55138(9) . . ?
H244'b H244'c 1.55124(6) . . ?
H244'b H25 2.18003(10) . . ?
H33 H343c 2.29988(12) . . ?
H33 H343'b 2.19100(11) . . ?
H33 H343'c 2.22651(9) . . ?
H342a H342b 1.55129(7) . . ?
H342a H342c 1.55135(7) . . ?
H342a H342'a 1.67945(8) . . ?
H342a H342'b 1.98616(8) . . ?
H342a H343'a 1.57959(7) . . ?
H342a H343'c 1.65537(9) . . ?
H342b H342c 1.55125(7) . . ?
H342b H342'b 2.17710(9) . . ?
H342b H343'a 2.08581(12) . . ?
H342b H343'b 2.25542(9) . . ?
H342c H342'a 1.82148(8) . . ?
H342c H342'c 2.22476(11) . . ?
H342c H343'c 2.07285(9) . . ?
H343a H343b 1.55108(6) . . ?
H343a H343c 1.55134(7) . . ?
H343a H344a 2.37003(11) . . ?
H343a H343'b 1.54483(7) . . ?
H343a H343'c 2.32169(12) . . ?
H343a H344'a 1.99655(9) . . ?
H343a H344'c 2.24680(12) . . ?
H343b H343c 1.55121(7) . . ?
H343b H343'a 2.25994(9) . . ?
H343b H343'b 1.54453(6) . . ?
H343b H344'a 2.02287(10) . . ?
H343b H344'c 1.08722(5) . . ?
H343c H343'a 1.63102(9) . . ?
H343c H343'c 1.70571(7) . . ?
H344a H344b 1.55130(7) . . ?
H344a H344c 1.55092(7) . . ?
H344a H342'a 1.42809(6) . . ?
H344a H342'c 2.04144(10) . . ?
H344a H343'a 2.39307(10) . . ?
H344a H344'a 1.35995(6) . . ?
H344a H344'b 2.12720(9) . . ?
H344b H344c 1.55089(6) . . ?
H344b H342'a 1.35624(7) . . ?
H344b H342'b 1.88416(8) . . ?
H344b H344'b 2.10032(9) . . ?
H344b H35 2.38518(9) . . ?
H344c H342'c 1.90053(8) . . ?
H344c H344'a 1.35671(5) . . ?
H344c H344'c 1.91529(10) . . ?
H344c H35 2.29525(11) . . ?
H342'a H342'b 1.55152(8) . . ?
H342'a H342'c 1.55142(7) . . ?
H342'b H342'c 1.55129(7) . . ?
H342'c H344'b 2.35217(9) . . ?
H342'c H35 2.12769(8) . . ?
H343'a H343'b 1.55136(8) . . ?
H343'a H343'c 1.55136(8) . . ?
H343'b H343'c 1.55127(6) . . ?
H344'a H344'b 1.55117(6) . . ?
H344'a H344'c 1.55131(8) . . ?
H344'b H344'c 1.55121(6) . . ?
H344'b H35 2.14850(12) . . ?
H43 H442c 2.15727(12) . . ?
H43 H443'b 2.16603(12) . . ?
H442a H442b 1.55102(7) . . ?
H442a H442c 1.55139(7) . . ?
H442a H442'a 1.71934(8) . . ?
H442a H442'c 2.32887(9) . . ?
H442a H443'b 1.46718(7) . . ?
H442a H443'c 2.25974(9) . . ?
H442b H442c 1.55104(7) . . ?
H442b H442'a 1.72304(7) . . ?
H442b H442'b 2.37470(14) . . ?
H442b H442'c 1.07299(5) . . ?
H442b H443'a 2.26647(13) . . ?
H442b H443'b 1.48020(7) . . ?
H442c H443b 2.12824(12) . . ?
H442c H443'a 1.64333(6) . . ?
H442c H443'c 1.60897(9) . . ?
H443a H443b 1.55155(6) . . ?
H443a H443c 1.55145(7) . . ?
H443a H443'a 1.60322(8) . . ?
H443a H443'c 1.41076(5) . . ?
H443a H444'a 2.14498(10) . . ?
H443a H444'b 2.20355(11) . . ?
H443b H443c 1.55122(8) . . ?
H443b H443'a 2.13262(9) . . ?
H443b H443'b 2.08875(12) . . ?
H443c H444b 2.28011(9) . . ?
H443c H443'c 1.80882(7) . . ?
H443c H444'b 1.53824(7) . . ?
H444a H444b 1.55111(7) . . ?
H444a H444c 1.55159(5) . . ?
H444a H442'a 2.11481(12) . . ?
H444a H443'a 2.19482(13) . . ?
H444a H444'b 2.01775(9) . . ?
H444a H444'c 1.64088(7) . . ?
H444b H444c 1.55136(9) . . ?
H444b H444'a 1.21357(6) . . ?
H444c H442'a 2.13796(8) . . ?
H444c H442'b 1.40132(8) . . ?
H444c H444'a 1.79969(8) . . ?
H444c H444'b 2.30826(12) . . ?
H444c H45 2.25288(12) . . ?
H444c H2a 2.03277(9) . '6 446' ?
H442'a H442'b 1.55150(6) . . ?
H442'a H442'c 1.55131(7) . . ?
H442'a H443'a 2.39545(10) . . ?
H442'b H442'c 1.55140(8) . . ?
H442'b H444'c 2.28024(13) . . ?
H442'b H2a 2.18299(12) . '6 446' ?
H443'a H443'b 1.55145(6) . . ?
H443'a H443'c 1.55136(7) . . ?
H443'a H444'a 2.35753(13) . . ?
H443'b H443'c 1.55148(9) . . ?
H444'a H444'b 1.55138(8) . . ?
H444'a H444'c 1.55128(5) . . ?
H444'b H444'c 1.55134(7) . . ?
H444'c H45 2.08840(9) . . ?
H1a H1b 1.55095(8) . . ?
H1a H1c 1.55122(9) . . ?
H1a H2a 2.31258(13) . . ?
H1a H2b 2.30779(9) . . ?
H1b H1c 1.55120(6) . . ?
H1b H2a 2.31050(9) . . ?
H1c H2b 2.31517(9) . . ?
H2a H2b 1.55132(6) . . ?
H4a H4b 1.55138(7) . . ?
H4a H5a 2.29154(10) . . ?
H4a H5c 2.26884(10) . . ?
H4b H5a 2.26892(8) . . ?
H4b H5b 2.29135(10) . . ?
H5a H5b 1.55147(7) . . ?
H5a H5c 1.55107(7) . . ?
H5b H5c 1.55084(7) . . ?
H5b H01 2.27523(9) . '4 556' ?
H0 H0 1.49369(9) . '4 556' ?
H0 H01 2.10961(8) . . ?
H01 H01' 1.83056(7) . . ?
H01a H01b 1.55193(8) . . ?
H01a H01c 1.55143(7) . . ?
H01a H01' 2.22355(10) . . ?
H01a H01'b 1.51631(8) . . ?
H01a H01'c 1.53399(6) . . ?
H01b H01c 1.55174(7) . . ?
H01b H01' 1.46531(5) . . ?
H01b H01'a 1.64198(8) . . ?
H01b H01'b 1.27400(5) . . ?
H01c H01' 2.28052(10) . . ?
H01c H01'a 1.62859(7) . . ?
H01c H01'c 1.54468(7) . . ?
H01' H01'a 2.34690(11) . . ?
H01' H01'b 1.89437(10) . . ?
H01'a H01'b 1.55122(8) . . ?
H01'a H01'c 1.55982(6) . . ?
H01'b H01'c 1.59761(8) . . ?

loop_
_geom_hbond_atom_site_label_D
_geom_hbond_atom_site_label_H
_geom_hbond_atom_site_label_A
_geom_hbond_site_symmetry_D
_geom_hbond_site_symmetry_H
_geom_hbond_site_symmetry_A
_geom_hbond_distance_DH
_geom_hbond_distance_HA
_geom_hbond_distance_DA
_geom_hbond_angle_DHA
_geom_hbond_publ_flag
? ? ? ? ? ? ? ? ? ? ?

loop_
_geom_torsion_atom_site_label_1
_geom_torsion_atom_site_label_2
_geom_torsion_atom_site_label_3
_geom_torsion_atom_site_label_4
_geom_torsion_site_symmetry_1
_geom_torsion_site_symmetry_2
_geom_torsion_site_symmetry_3
_geom_torsion_site_symmetry_4
_geom_torsion
_geom_torsion_publ_flag
? ? ? ? ? ? ? ? ? ?
